data_4081459
loop_
_publ_author_name
'Waters, Jordan B.'
'Turbervill, Robert S. P.'
'Goicoechea, Jose M.'

_publ_contact_author
;
 Dr. J. M. Goicoechea           
 Chemistry Research Laboratory
 University of Oxford
 Mansfield Road
 Oxford
 OX1 3TA
 UK
;
_publ_section_title
;
 Group 12 Metal Complexes of N-Heterocyclic Ditopic Carbanionic Carbenes
;
_journal_issue 18
_journal_name_full Organometallics
_journal_page_first 5190
_journal_paper_doi 10.1021/om400728u
_journal_volume 32
_journal_year 2013
_chemical_formula_moiety 'C63 H86 B2 N4 Zn, C18 H36 K N2 O6, C4 H8 O'
_chemical_formula_sum 'C85 H130 B2 K N6 O7 Zn'
_chemical_formula_weight 1474.04
_chemical_name_systematic
;
 [K(2,2,2-crypt)][Zn(mes)(H3B:IPr-H)2]*THF
;
_space_group_IT_number 2
_symmetry_cell_setting triclinic
_symmetry_space_group_name_Hall '-P 1'
_symmetry_space_group_name_H-M 'P -1'
_atom_sites_solution_hydrogens geom
_atom_sites_solution_primary direct
_atom_sites_solution_secondary difmap
_audit_creation_method SHELXL-97
_cell_angle_alpha 70.092(2)
_cell_angle_beta 89.415(2)
_cell_angle_gamma 83.896(2)
_cell_formula_units_Z 2
_cell_length_a 10.6034(2)
_cell_length_b 20.3844(4)
_cell_length_c 21.4219(5)
_cell_measurement_reflns_used 27495
_cell_measurement_temperature 150(2)
_cell_measurement_theta_max 76.2946
_cell_measurement_theta_min 3.6956
_cell_volume 4327.16(17)
_computing_cell_refinement
;
CrysAlisPro, Agilent Technologies,
Version 1.171.35.15 (release 03-08-2011 CrysAlis171 .NET)
(compiled Aug  3 2011,13:03:54)
;
_computing_data_collection
;
CrysAlisPro, Agilent Technologies,
Version 1.171.35.15 (release 03-08-2011 CrysAlis171 .NET)
(compiled Aug  3 2011,13:03:54)
;
_computing_data_reduction
;
CrysAlisPro, Agilent Technologies,
Version 1.171.35.15 (release 03-08-2011 CrysAlis171 .NET)
(compiled Aug  3 2011,13:03:54)
;
_computing_molecular_graphics 'WinGX (Farrugia, 2005)'
_computing_publication_material 'XCIF (Sheldrick, 2001)'
_computing_structure_refinement 'SHELXL-97 (Sheldrick, 1997)'
_computing_structure_solution 'SHELXS-97 (Sheldrick, 1990)'
_diffrn_ambient_temperature 150(2)
_diffrn_detector_area_resol_mean 10.4102
_diffrn_measured_fraction_theta_full 0.985
_diffrn_measured_fraction_theta_max 0.985
_diffrn_measurement_device_type 'SuperNova, Dual, Cu at zero, Atlas'
_diffrn_measurement_method 'omega scans'
_diffrn_radiation_monochromator mirror
_diffrn_radiation_source 'SuperNova (Cu) X-ray Source'
_diffrn_radiation_type CuK\a
_diffrn_radiation_wavelength 1.54178
_diffrn_reflns_av_R_equivalents 0.0218
_diffrn_reflns_av_sigmaI/netI 0.0211
_diffrn_reflns_limit_h_max 12
_diffrn_reflns_limit_h_min -13
_diffrn_reflns_limit_k_max 20
_diffrn_reflns_limit_k_min -25
_diffrn_reflns_limit_l_max 26
_diffrn_reflns_limit_l_min -26
_diffrn_reflns_number 53930
_diffrn_reflns_theta_full 76.48
_diffrn_reflns_theta_max 76.48
_diffrn_reflns_theta_min 3.70
_exptl_absorpt_coefficient_mu 1.232
_exptl_absorpt_correction_T_max 0.9758
_exptl_absorpt_correction_T_min 0.6793
_exptl_absorpt_correction_type multi-scan
_exptl_absorpt_process_details
;
CrysAlisPro, Agilent Technologies,
Version 1.171.35.15 (release 03-08-2011 CrysAlis171 .NET)
(compiled Aug  3 2011,13:03:54)
Empirical absorption correction using spherical harmonics,
 implemented in SCALE3 ABSPACK scaling algorithm.
;
_exptl_crystal_colour colourless
_exptl_crystal_density_diffrn 1.131
_exptl_crystal_density_meas ?
_exptl_crystal_density_method 'not measured'
_exptl_crystal_description plate
_exptl_crystal_F_000 1594
_exptl_crystal_size_max 0.34
_exptl_crystal_size_mid 0.16
_exptl_crystal_size_min 0.02
_refine_diff_density_max 0.533
_refine_diff_density_min -0.567
_refine_diff_density_rms 0.057
_refine_ls_extinction_method none
_refine_ls_goodness_of_fit_ref 1.018
_refine_ls_hydrogen_treatment constr
_refine_ls_matrix_type full
_refine_ls_number_parameters 1118
_refine_ls_number_reflns 17915
_refine_ls_number_restraints 143
_refine_ls_restrained_S_all 1.036
_refine_ls_R_factor_all 0.0673
_refine_ls_R_factor_gt 0.0604
_refine_ls_shift/su_max 0.001
_refine_ls_shift/su_mean 0.000
_refine_ls_structure_factor_coef Fsqd
_refine_ls_weighting_details 'calc w=1/[\s^2^(Fo^2^)+(0.1049P)^2^+2.6636P] where P=(Fo^2^+2Fc^2^)/3'
_refine_ls_weighting_scheme calc
_refine_ls_wR_factor_gt 0.1723
_refine_ls_wR_factor_ref 0.1802
_reflns_number_gt 15672
_reflns_number_total 17915
_reflns_threshold_expression >2\s(I)
_cod_data_source_file om400728u_si_002.cif
_cod_data_source_block 6
_cod_depositor_comments
;
The following automatic conversions were performed:

'_exptl_crystal_density_meas' value 'not measured' was changed to '?'
- the value is perceived as not measured.

Automatic conversion script
Id: cif_fix_values 3008 2015-01-20 13:52:24Z robertas 
;
_cod_original_cell_volume 4327.16(16)
_cod_database_code 4081459

loop_
_symmetry_equiv_pos_as_xyz
'x, y, z'
'-x, -y, -z'

loop_
_atom_site_label
_atom_site_type_symbol
_atom_site_fract_x
_atom_site_fract_y
_atom_site_fract_z
_atom_site_U_iso_or_equiv
_atom_site_adp_type
_atom_site_occupancy
_atom_site_symmetry_multiplicity
_atom_site_calc_flag
_atom_site_refinement_flags
_atom_site_disorder_assembly
_atom_site_disorder_group
Zn1 Zn 0.80046(3) 0.631215(14) 0.214120(13) 0.03433(10) Uani 1 1 d . . .
N1 N 0.78152(18) 0.66678(10) 0.39542(9) 0.0399(4) Uani 1 1 d . . .
N2 N 0.77119(16) 0.73852(9) 0.29598(9) 0.0345(4) Uani 1 1 d . . .
B1 B 0.7357(3) 0.80197(17) 0.38824(17) 0.0527(7) Uani 1 1 d . . .
H1A H 0.7273 0.8464 0.3508 0.079 Uiso 0.50 1 calc PR . .
H1B H 0.8061 0.8014 0.4178 0.079 Uiso 0.50 1 calc PR . .
H1C H 0.6568 0.7973 0.4129 0.079 Uiso 0.50 1 calc PR . .
H1D H 0.7328 0.7836 0.4368 0.079 Uiso 0.50 1 calc PR . .
H1E H 0.6541 0.8286 0.3699 0.079 Uiso 0.50 1 calc PR . .
H1F H 0.8033 0.8328 0.3748 0.079 Uiso 0.50 1 calc PR . .
C1 C 0.7640(2) 0.73592(12) 0.36000(11) 0.0392(4) Uani 1 1 d . . .
C2 C 0.7962(2) 0.62771(12) 0.35308(11) 0.0381(4) Uani 1 1 d . . .
H2 H 0.8085 0.5779 0.3670 0.046 Uiso 1 1 calc R . .
C3 C 0.79020(19) 0.67155(11) 0.28899(10) 0.0354(4) Uani 1 1 d . . .
C4 C 0.7693(2) 0.63440(14) 0.46621(11) 0.0461(5) Uani 1 1 d . . .
C5 C 0.8784(2) 0.61112(15) 0.50670(12) 0.0487(5) Uani 1 1 d . . .
C6 C 0.8633(3) 0.57483(18) 0.57400(14) 0.0648(8) Uani 1 1 d . . .
H6 H 0.9355 0.5591 0.6033 0.078 Uiso 1 1 calc R . .
C7 C 0.7445(4) 0.5617(2) 0.59827(15) 0.0849(11) Uani 1 1 d . . .
H7 H 0.7358 0.5356 0.6439 0.102 Uiso 1 1 calc R . .
C8 C 0.6391(4) 0.5856(3) 0.55773(17) 0.0958(14) Uani 1 1 d . . .
H8 H 0.5580 0.5767 0.5759 0.115 Uiso 1 1 calc R . .
C9 C 0.6480(3) 0.6232(2) 0.48963(15) 0.0710(9) Uani 1 1 d . . .
C10 C 1.0087(3) 0.62491(18) 0.47944(14) 0.0616(7) Uani 1 1 d . . .
H10 H 1.0064 0.6279 0.4319 0.074 Uiso 1 1 calc R . .
C11 C 1.1144(3) 0.5660(2) 0.51646(19) 0.0749(9) Uani 1 1 d . . .
H11A H 1.0930 0.5209 0.5150 0.112 Uiso 0.50 1 calc PR . .
H11B H 1.1213 0.5636 0.5628 0.112 Uiso 0.50 1 calc PR . .
H11C H 1.1954 0.5763 0.4949 0.112 Uiso 0.50 1 calc PR . .
H11D H 1.1802 0.5863 0.5335 0.112 Uiso 0.50 1 calc PR . .
H11E H 1.1519 0.5437 0.4857 0.112 Uiso 0.50 1 calc PR . .
H11F H 1.0778 0.5309 0.5536 0.112 Uiso 0.50 1 calc PR . .
C12 C 1.0420(4) 0.6928(2) 0.4816(4) 0.124(2) Uani 1 1 d . . .
H12A H 1.1265 0.7008 0.4635 0.186 Uiso 0.50 1 calc PR . .
H12B H 1.0419 0.6917 0.5276 0.186 Uiso 0.50 1 calc PR . .
H12C H 0.9795 0.7307 0.4549 0.186 Uiso 0.50 1 calc PR . .
H12D H 0.9722 0.7147 0.5005 0.186 Uiso 0.50 1 calc PR . .
H12E H 1.0567 0.7238 0.4364 0.186 Uiso 0.50 1 calc PR . .
H12F H 1.1191 0.6848 0.5091 0.186 Uiso 0.50 1 calc PR . .
C13 C 0.5312(3) 0.6504(3) 0.44398(19) 0.0955(14) Uani 1 1 d . . .
H13 H 0.5580 0.6837 0.4010 0.115 Uiso 1 1 calc R . .
C14 C 0.4770(4) 0.5904(4) 0.4290(3) 0.126(2) Uani 1 1 d . . .
H14A H 0.4023 0.6092 0.3993 0.189 Uiso 0.50 1 calc PR . .
H14B H 0.4528 0.5559 0.4706 0.189 Uiso 0.50 1 calc PR . .
H14C H 0.5414 0.5678 0.4076 0.189 Uiso 0.50 1 calc PR . .
H14D H 0.5287 0.5461 0.4523 0.189 Uiso 0.50 1 calc PR . .
H14E H 0.4782 0.5994 0.3811 0.189 Uiso 0.50 1 calc PR . .
H14F H 0.3896 0.5875 0.4440 0.189 Uiso 0.50 1 calc PR . .
C15 C 0.4299(4) 0.6905(4) 0.4722(3) 0.124(2) Uani 1 1 d . . .
H15A H 0.3562 0.7070 0.4415 0.186 Uiso 0.50 1 calc PR . .
H15B H 0.4644 0.7309 0.4780 0.186 Uiso 0.50 1 calc PR . .
H15C H 0.4041 0.6595 0.5153 0.186 Uiso 0.50 1 calc PR . .
H15D H 0.4603 0.6913 0.5150 0.186 Uiso 0.50 1 calc PR . .
H15E H 0.3520 0.6674 0.4786 0.186 Uiso 0.50 1 calc PR . .
H15F H 0.4123 0.7388 0.4412 0.186 Uiso 0.50 1 calc PR . .
C16 C 0.7485(2) 0.80304(11) 0.24100(11) 0.0370(4) Uani 1 1 d . . .
C17 C 0.8479(2) 0.84459(12) 0.21847(12) 0.0412(5) Uani 1 1 d . . .
C18 C 0.8229(2) 0.90575(12) 0.16366(14) 0.0487(5) Uani 1 1 d . . .
H18 H 0.8887 0.9348 0.1470 0.058 Uiso 1 1 calc R . .
C19 C 0.7038(3) 0.92469(13) 0.13325(15) 0.0550(6) Uani 1 1 d . . .
H19 H 0.6888 0.9663 0.0956 0.066 Uiso 1 1 calc R . .
C20 C 0.6065(2) 0.88367(13) 0.15706(15) 0.0515(6) Uani 1 1 d . . .
H20 H 0.5248 0.8978 0.1361 0.062 Uiso 1 1 calc R . .
C21 C 0.6269(2) 0.82175(12) 0.21149(13) 0.0422(5) Uani 1 1 d . . .
C22 C 0.9788(2) 0.82215(13) 0.25217(14) 0.0477(5) Uani 1 1 d . . .
H22 H 0.9662 0.7951 0.3000 0.057 Uiso 1 1 calc R . .
C23 C 1.0497(3) 0.88379(19) 0.2500(2) 0.0805(10) Uani 1 1 d . . .
H23A H 0.9973 0.9147 0.2687 0.121 Uiso 0.50 1 calc PR . .
H23B H 1.0683 0.9100 0.2038 0.121 Uiso 0.50 1 calc PR . .
H23C H 1.1294 0.8664 0.2760 0.121 Uiso 0.50 1 calc PR . .
H23D H 1.1327 0.8794 0.2303 0.121 Uiso 0.50 1 calc PR . .
H23E H 1.0617 0.8841 0.2952 0.121 Uiso 0.50 1 calc PR . .
H23F H 1.0006 0.9277 0.2230 0.121 Uiso 0.50 1 calc PR . .
C24 C 1.0572(3) 0.7727(2) 0.2232(2) 0.0821(11) Uani 1 1 d . . .
H24A H 1.0094 0.7334 0.2253 0.123 Uiso 0.50 1 calc PR . .
H24B H 1.1371 0.7547 0.2489 0.123 Uiso 0.50 1 calc PR . .
H24C H 1.0754 0.7982 0.1768 0.123 Uiso 0.50 1 calc PR . .
H24D H 1.1385 0.7908 0.2087 0.123 Uiso 0.50 1 calc PR . .
H24E H 1.0109 0.7695 0.1852 0.123 Uiso 0.50 1 calc PR . .
H24F H 1.0726 0.7260 0.2572 0.123 Uiso 0.50 1 calc PR . .
C25 C 0.5192(2) 0.77665(13) 0.23686(14) 0.0477(5) Uani 1 1 d . . .
H25 H 0.5566 0.7312 0.2700 0.057 Uiso 1 1 calc R . .
C26 C 0.4225(3) 0.81123(17) 0.27278(18) 0.0638(7) Uani 1 1 d . . .
H26A H 0.4659 0.8214 0.3081 0.096 Uiso 0.50 1 calc PR . .
H26B H 0.3584 0.7794 0.2922 0.096 Uiso 0.50 1 calc PR . .
H26C H 0.3813 0.8551 0.2411 0.096 Uiso 0.50 1 calc PR . .
H26D H 0.3378 0.8159 0.2528 0.096 Uiso 0.50 1 calc PR . .
H26E H 0.4454 0.8578 0.2687 0.096 Uiso 0.50 1 calc PR . .
H26F H 0.4224 0.7822 0.3198 0.096 Uiso 0.50 1 calc PR . .
C27 C 0.4539(3) 0.75977(17) 0.18243(18) 0.0654(7) Uani 1 1 d . . .
H27A H 0.3858 0.7306 0.2014 0.098 Uiso 0.50 1 calc PR . .
H27B H 0.5157 0.7343 0.1622 0.098 Uiso 0.50 1 calc PR . .
H27C H 0.4179 0.8035 0.1485 0.098 Uiso 0.50 1 calc PR . .
H27D H 0.4938 0.7817 0.1400 0.098 Uiso 0.50 1 calc PR . .
H27E H 0.3639 0.7779 0.1792 0.098 Uiso 0.50 1 calc PR . .
H27F H 0.4617 0.7088 0.1929 0.098 Uiso 0.50 1 calc PR . .
N3 N 0.86485(16) 0.67164(9) 0.06454(8) 0.0325(3) Uani 1 1 d . . .
N4 N 0.81428(15) 0.78216(9) 0.02415(8) 0.0319(3) Uani 1 1 d . . .
B2 B 0.8916(4) 0.72796(17) -0.06694(16) 0.0569(7) Uani 1 1 d . . .
H2A H 0.8755 0.7762 -0.0980 0.085 Uiso 0.50 1 calc PR . .
H2B H 0.8386 0.6979 -0.0800 0.085 Uiso 0.50 1 calc PR . .
H2C H 0.9812 0.7108 -0.0679 0.085 Uiso 0.50 1 calc PR . .
H2D H 0.9214 0.6804 -0.0659 0.085 Uiso 0.50 1 calc PR . .
H2E H 0.9583 0.7587 -0.0839 0.085 Uiso 0.50 1 calc PR . .
H2F H 0.8157 0.7458 -0.0960 0.085 Uiso 0.50 1 calc PR . .
C28 C 0.85776(19) 0.72613(10) 0.00658(10) 0.0340(4) Uani 1 1 d . . .
C29 C 0.82758(19) 0.69107(11) 0.12008(10) 0.0337(4) Uani 1 1 d . . .
C30 C 0.79689(18) 0.76131(11) 0.09232(10) 0.0335(4) Uani 1 1 d . . .
H30 H 0.7679 0.7917 0.1158 0.040 Uiso 1 1 calc R . .
C31 C 0.9184(2) 0.60151(11) 0.07053(10) 0.0369(4) Uani 1 1 d . . .
C32 C 1.0505(2) 0.58759(12) 0.07248(11) 0.0440(5) Uani 1 1 d . . .
C33 C 1.1006(3) 0.51889(14) 0.07988(13) 0.0563(7) Uani 1 1 d . . .
H33 H 1.1900 0.5075 0.0812 0.068 Uiso 1 1 calc R . .
C34 C 1.0235(3) 0.46806(14) 0.08524(13) 0.0630(8) Uani 1 1 d . . .
H34 H 1.0597 0.4218 0.0903 0.076 Uiso 1 1 calc R . .
C35 C 0.8937(3) 0.48292(13) 0.08344(13) 0.0581(7) Uani 1 1 d . . .
H35 H 0.8417 0.4466 0.0876 0.070 Uiso 1 1 calc R . .
C36 C 0.8365(3) 0.55060(12) 0.07564(11) 0.0442(5) Uani 1 1 d . . .
C37 C 1.1388(2) 0.64282(15) 0.06856(14) 0.0542(6) Uani 1 1 d . . .
H37 H 1.0858 0.6892 0.0569 0.065 Uiso 1 1 calc R . .
C38 C 1.2354(5) 0.6484(3) 0.0145(3) 0.1062(15) Uani 1 1 d . . .
H38A H 1.2903 0.6845 0.0134 0.159 Uiso 0.50 1 calc PR . .
H38B H 1.1910 0.6612 -0.0286 0.159 Uiso 0.50 1 calc PR . .
H38C H 1.2870 0.6031 0.0238 0.159 Uiso 0.50 1 calc PR . .
H38D H 1.2219 0.6147 -0.0076 0.159 Uiso 0.50 1 calc PR . .
H38E H 1.3212 0.6380 0.0344 0.159 Uiso 0.50 1 calc PR . .
H38F H 1.2252 0.6961 -0.0181 0.159 Uiso 0.50 1 calc PR . .
C39 C 1.2041(4) 0.6284(3) 0.1356(2) 0.0954(13) Uani 1 1 d . . .
H39A H 1.2601 0.6647 0.1320 0.143 Uiso 0.50 1 calc PR . .
H39B H 1.2541 0.5823 0.1493 0.143 Uiso 0.50 1 calc PR . .
H39C H 1.1399 0.6290 0.1688 0.143 Uiso 0.50 1 calc PR . .
H39D H 1.1760 0.5860 0.1680 0.143 Uiso 0.50 1 calc PR . .
H39E H 1.1820 0.6684 0.1508 0.143 Uiso 0.50 1 calc PR . .
H39F H 1.2962 0.6217 0.1313 0.143 Uiso 0.50 1 calc PR . .
C40 C 0.6941(3) 0.56820(14) 0.07103(14) 0.0522(6) Uani 1 1 d . . .
H40 H 0.6731 0.6051 0.0916 0.063 Uiso 1 1 calc R . .
C41 C 0.6473(3) 0.59868(17) -0.00111(17) 0.0658(7) Uani 1 1 d . . .
H41A H 0.5549 0.6097 -0.0029 0.099 Uiso 0.50 1 calc PR . .
H41B H 0.6702 0.5644 -0.0232 0.099 Uiso 0.50 1 calc PR . .
H41C H 0.6868 0.6416 -0.0237 0.099 Uiso 0.50 1 calc PR . .
H41D H 0.7197 0.6007 -0.0303 0.099 Uiso 0.50 1 calc PR . .
H41E H 0.6044 0.6461 -0.0099 0.099 Uiso 0.50 1 calc PR . .
H41F H 0.5878 0.5688 -0.0095 0.099 Uiso 0.50 1 calc PR . .
C42 C 0.6217(4) 0.50585(19) 0.10793(17) 0.0731(9) Uani 1 1 d . . .
H42A H 0.5303 0.5208 0.1031 0.110 Uiso 0.50 1 calc PR . .
H42B H 0.6469 0.4884 0.1551 0.110 Uiso 0.50 1 calc PR . .
H42C H 0.6415 0.4684 0.0893 0.110 Uiso 0.50 1 calc PR . .
H42D H 0.6822 0.4643 0.1286 0.110 Uiso 0.50 1 calc PR . .
H42E H 0.5656 0.4967 0.0765 0.110 Uiso 0.50 1 calc PR . .
H42F H 0.5710 0.5167 0.1424 0.110 Uiso 0.50 1 calc PR . .
C43 C 0.7888(2) 0.85359(10) -0.01942(11) 0.0357(4) Uani 1 1 d . . .
C44 C 0.8896(2) 0.89408(12) -0.04053(12) 0.0433(5) Uani 1 1 d . . .
C45 C 0.8595(3) 0.96482(13) -0.07885(15) 0.0568(6) Uani 1 1 d . . .
H45 H 0.9261 0.9936 -0.0939 0.068 Uiso 1 1 calc R . .
C46 C 0.7364(3) 0.99377(14) -0.09525(17) 0.0657(8) Uani 1 1 d . . .
H46 H 0.7186 1.0421 -0.1208 0.079 Uiso 1 1 calc R . .
C47 C 0.6383(3) 0.95257(14) -0.07460(17) 0.0616(7) Uani 1 1 d . . .
H47 H 0.5533 0.9728 -0.0866 0.074 Uiso 1 1 calc R . .
C48 C 0.6625(2) 0.88153(12) -0.03635(13) 0.0464(5) Uani 1 1 d . . .
C49 C 1.0261(2) 0.86370(14) -0.02198(15) 0.0525(6) Uani 1 1 d . . .
H49 H 1.0273 0.8118 0.0004 0.063 Uiso 1 1 calc R . .
C50 C 1.1071(4) 0.8761(3) -0.0820(2) 0.0991(14) Uani 1 1 d . . .
H50A H 1.1945 0.8557 -0.0680 0.149 Uiso 0.50 1 calc PR . .
H50B H 1.1056 0.9267 -0.1056 0.149 Uiso 0.50 1 calc PR . .
H50C H 1.0740 0.8540 -0.1116 0.149 Uiso 0.50 1 calc PR . .
H50D H 1.0549 0.9018 -0.1221 0.149 Uiso 0.50 1 calc PR . .
H50E H 1.1438 0.8309 -0.0845 0.149 Uiso 0.50 1 calc PR . .
H50F H 1.1754 0.9036 -0.0785 0.149 Uiso 0.50 1 calc PR . .
C51 C 1.0793(4) 0.8930(4) 0.0265(3) 0.124(2) Uani 1 1 d . . .
H51A H 1.1675 0.8727 0.0381 0.186 Uiso 0.50 1 calc PR . .
H51B H 1.0290 0.8812 0.0666 0.186 Uiso 0.50 1 calc PR . .
H51C H 1.0761 0.9441 0.0062 0.186 Uiso 0.50 1 calc PR . .
H51D H 1.0142 0.9260 0.0359 0.186 Uiso 0.50 1 calc PR . .
H51E H 1.1528 0.9174 0.0073 0.186 Uiso 0.50 1 calc PR . .
H51F H 1.1056 0.8546 0.0678 0.186 Uiso 0.50 1 calc PR . .
C52 C 0.5555(2) 0.83538(15) -0.01621(16) 0.0591(7) Uani 1 1 d . . .
H52 H 0.5828 0.7966 0.0261 0.071 Uiso 1 1 calc R . .
C53 C 0.5340(4) 0.8024(2) -0.0678(2) 0.0911(12) Uani 1 1 d . . .
H53A H 0.6141 0.7781 -0.0757 0.137 Uiso 0.50 1 calc PR . .
H53B H 0.5023 0.8390 -0.1093 0.137 Uiso 0.50 1 calc PR . .
H53C H 0.4715 0.7687 -0.0520 0.137 Uiso 0.50 1 calc PR . .
H53D H 0.4445 0.8124 -0.0823 0.137 Uiso 0.50 1 calc PR . .
H53E H 0.5563 0.7515 -0.0487 0.137 Uiso 0.50 1 calc PR . .
H53F H 0.5871 0.8219 -0.1060 0.137 Uiso 0.50 1 calc PR . .
C54 C 0.4330(3) 0.8744(2) -0.0032(2) 0.0846(11) Uani 1 1 d . . .
H54A H 0.3673 0.8423 0.0096 0.127 Uiso 0.50 1 calc PR . .
H54B H 0.4050 0.9137 -0.0436 0.127 Uiso 0.50 1 calc PR . .
H54C H 0.4478 0.8924 0.0328 0.127 Uiso 0.50 1 calc PR . .
H54D H 0.4461 0.9233 -0.0104 0.127 Uiso 0.50 1 calc PR . .
H54E H 0.4084 0.8519 0.0428 0.127 Uiso 0.50 1 calc PR . .
H54F H 0.3655 0.8732 -0.0336 0.127 Uiso 0.50 1 calc PR . .
C55 C 0.7706(2) 0.52966(11) 0.25444(11) 0.0407(5) Uani 1 1 d . . .
C56 C 0.8727(3) 0.47613(12) 0.27130(11) 0.0451(5) Uani 1 1 d . . .
C57 C 0.8531(3) 0.40577(13) 0.30401(13) 0.0558(6) Uani 1 1 d . . .
H57 H 0.9238 0.3708 0.3145 0.067 Uiso 1 1 calc R . .
C58 C 0.7342(3) 0.38629(14) 0.32127(13) 0.0593(7) Uani 1 1 d . . .
C59 C 0.6322(3) 0.43835(15) 0.30546(13) 0.0575(7) Uani 1 1 d . . .
H59 H 0.5491 0.4259 0.3170 0.069 Uiso 1 1 calc R . .
C60 C 0.6499(3) 0.50877(13) 0.27292(12) 0.0481(5) Uani 1 1 d . . .
C61 C 1.0050(3) 0.49488(14) 0.25354(13) 0.0533(6) Uani 1 1 d . . .
H61A H 1.0025 0.5457 0.2313 0.080 Uiso 0.50 1 calc PR . .
H61B H 1.0402 0.4708 0.2237 0.080 Uiso 0.50 1 calc PR . .
H61C H 1.0584 0.4803 0.2940 0.080 Uiso 0.50 1 calc PR . .
H61D H 1.0649 0.4522 0.2680 0.080 Uiso 0.50 1 calc PR . .
H61E H 1.0272 0.5271 0.2757 0.080 Uiso 0.50 1 calc PR . .
H61F H 1.0090 0.5176 0.2053 0.080 Uiso 0.50 1 calc PR . .
C62 C 0.7141(5) 0.30939(17) 0.35702(18) 0.0819(11) Uani 1 1 d . . .
H62A H 0.6236 0.3056 0.3653 0.123 Uiso 0.50 1 calc PR . .
H62B H 0.7621 0.2917 0.3994 0.123 Uiso 0.50 1 calc PR . .
H62C H 0.7437 0.2816 0.3293 0.123 Uiso 0.50 1 calc PR . .
H62D H 0.7960 0.2803 0.3640 0.123 Uiso 0.50 1 calc PR . .
H62E H 0.6575 0.2943 0.3299 0.123 Uiso 0.50 1 calc PR . .
H62F H 0.6759 0.3043 0.4000 0.123 Uiso 0.50 1 calc PR . .
C63 C 0.5349(3) 0.56328(16) 0.25592(16) 0.0598(7) Uani 1 1 d . . .
H63A H 0.4584 0.5403 0.2722 0.090 Uiso 0.50 1 calc PR . .
H63B H 0.5269 0.5864 0.2076 0.090 Uiso 0.50 1 calc PR . .
H63C H 0.5449 0.5983 0.2770 0.090 Uiso 0.50 1 calc PR . .
H63D H 0.5617 0.6097 0.2323 0.090 Uiso 0.50 1 calc PR . .
H63E H 0.4932 0.5636 0.2969 0.090 Uiso 0.50 1 calc PR . .
H63F H 0.4753 0.5517 0.2276 0.090 Uiso 0.50 1 calc PR . .
K101 K 0.45126(6) 0.16613(3) 0.29163(3) 0.06005(17) Uani 1 1 d . . .
N101 N 0.6946(8) 0.0799(5) 0.2951(4) 0.093(2) Uani 0.506(3) 1 d PD A 1
N102 N 0.1910(7) 0.2417(4) 0.2991(3) 0.097(2) Uani 0.506(3) 1 d PD A 1
O101 O 0.6409(6) 0.2338(3) 0.2260(3) 0.0847(15) Uani 0.506(3) 1 d PD A 1
O102 O 0.3940(6) 0.3003(2) 0.2123(3) 0.0872(17) Uani 0.506(3) 1 d PD A 1
O103 O 0.5831(13) 0.0917(7) 0.4169(5) 0.096(5) Uani 0.506(3) 1 d PD A 1
O104 O 0.3634(12) 0.1853(7) 0.4122(5) 0.115(5) Uani 0.506(3) 1 d PD A 1
O105 O 0.4599(9) 0.0447(4) 0.2525(4) 0.085(2) Uani 0.506(3) 1 d PD A 1
O106 O 0.2212(6) 0.1079(4) 0.2791(3) 0.098(2) Uani 0.506(3) 1 d PD A 1
C101 C 0.777(2) 0.1329(12) 0.2572(17) 0.172(7) Uani 0.506(3) 1 d PD A 1
H10A H 0.8200 0.1476 0.2905 0.207 Uiso 0.506(3) 1 calc PR A 1
H10B H 0.8445 0.1075 0.2391 0.207 Uiso 0.506(3) 1 calc PR A 1
C102 C 0.7390(11) 0.1912(8) 0.2081(7) 0.093(3) Uani 0.506(3) 1 d PD A 1
H10C H 0.7083 0.1788 0.1705 0.112 Uiso 0.506(3) 1 calc PR A 1
H10D H 0.8121 0.2184 0.1929 0.112 Uiso 0.506(3) 1 calc PR A 1
C103 C 0.6086(18) 0.3012(7) 0.1827(6) 0.105(5) Uani 0.506(3) 1 d PD A 1
H10E H 0.6804 0.3286 0.1823 0.126 Uiso 0.506(3) 1 calc PR A 1
H10F H 0.5999 0.2988 0.1376 0.126 Uiso 0.506(3) 1 calc PR A 1
C104 C 0.5008(13) 0.3380(7) 0.1944(7) 0.105(5) Uani 0.506(3) 1 d PD A 1
H10G H 0.4781 0.3791 0.1538 0.126 Uiso 0.506(3) 1 calc PR A 1
H10H H 0.5200 0.3560 0.2303 0.126 Uiso 0.506(3) 1 calc PR A 1
C105 C 0.2857(9) 0.3421(4) 0.2115(5) 0.098(3) Uani 0.506(3) 1 d PD A 1
H10I H 0.2680 0.3754 0.1657 0.118 Uiso 0.506(3) 1 calc PR A 1
H10J H 0.2979 0.3698 0.2405 0.118 Uiso 0.506(3) 1 calc PR A 1
C106 C 0.1686(13) 0.3004(6) 0.2352(5) 0.090(5) Uani 0.506(3) 1 d PD A 1
C107 C 0.7348(18) 0.0379(8) 0.3621(6) 0.134(8) Uani 0.506(3) 1 d PD A 1
H10K H 0.8275 0.0248 0.3625 0.161 Uiso 0.506(3) 1 calc PR A 1
H10L H 0.6940 -0.0061 0.3743 0.161 Uiso 0.506(3) 1 calc PR A 1
C108 C 0.7087(8) 0.0686(5) 0.4137(4) 0.093(3) Uani 0.506(3) 1 d PD A 1
H10M H 0.7369 0.0332 0.4572 0.111 Uiso 0.506(3) 1 calc PR A 1
H10N H 0.7593 0.1086 0.4057 0.111 Uiso 0.506(3) 1 calc PR A 1
C109 C 0.5675(10) 0.1302(5) 0.4604(4) 0.096(2) Uani 0.506(3) 1 d PD A 1
H10O H 0.6053 0.1750 0.4420 0.115 Uiso 0.506(3) 1 calc PR A 1
H10P H 0.6085 0.1030 0.5042 0.115 Uiso 0.506(3) 1 calc PR A 1
C110 C 0.4238(19) 0.1440(12) 0.4670(8) 0.127(8) Uani 0.506(3) 1 d PDU A 1
H11G H 0.3878 0.0984 0.4817 0.152 Uiso 0.506(3) 1 calc PR A 1
H11H H 0.4081 0.1652 0.5020 0.152 Uiso 0.506(3) 1 calc PR A 1
C111 C 0.3233(10) 0.2669(5) 0.3944(5) 0.097(3) Uani 0.506(3) 1 d PD A 1
H11I H 0.3903 0.2949 0.3699 0.116 Uiso 0.506(3) 1 calc PR A 1
H11J H 0.3037 0.2790 0.4347 0.116 Uiso 0.506(3) 1 calc PR A 1
C112 C 0.198(3) 0.2785(14) 0.3481(9) 0.218(9) Uani 0.506(3) 1 d PD A 1
H11K H 0.1263 0.2660 0.3782 0.261 Uiso 0.506(3) 1 calc PR A 1
H11L H 0.1822 0.3295 0.3231 0.261 Uiso 0.506(3) 1 calc PR A 1
C113 C 0.6824(14) 0.0339(7) 0.2577(6) 0.120(6) Uani 0.506(3) 1 d PD A 1
H11M H 0.7557 -0.0029 0.2693 0.144 Uiso 0.506(3) 1 calc PR A 1
H11N H 0.6869 0.0613 0.2098 0.144 Uiso 0.506(3) 1 calc PR A 1
C114 C 0.556(2) -0.0032(8) 0.2692(11) 0.122(4) Uani 0.506(3) 1 d PD A 1
H11O H 0.5551 -0.0338 0.2419 0.147 Uiso 0.506(3) 1 calc PR A 1
H11P H 0.5512 -0.0327 0.3164 0.147 Uiso 0.506(3) 1 calc PR A 1
C115 C 0.3349(12) 0.0147(6) 0.2634(5) 0.111(4) Uani 0.506(3) 1 d PD A 1
H11Q H 0.3341 -0.0200 0.2404 0.134 Uiso 0.506(3) 1 calc PR A 1
H11R H 0.3262 -0.0103 0.3114 0.134 Uiso 0.506(3) 1 calc PR A 1
C116 C 0.234(2) 0.0643(14) 0.2409(11) 0.112(5) Uani 0.506(3) 1 d PD A 1
H11S H 0.1555 0.0412 0.2432 0.134 Uiso 0.506(3) 1 calc PR A 1
H11T H 0.2457 0.0928 0.1939 0.134 Uiso 0.506(3) 1 calc PR A 1
C117 C 0.1046(9) 0.1542(7) 0.2625(5) 0.107(3) Uani 0.506(3) 1 d PD A 1
H11U H 0.0310 0.1267 0.2679 0.129 Uiso 0.506(3) 1 calc PR A 1
H11V H 0.1047 0.1862 0.2159 0.129 Uiso 0.506(3) 1 calc PR A 1
C118 C 0.0968(9) 0.1947(7) 0.3085(5) 0.124(4) Uani 0.506(3) 1 d PD A 1
H11W H 0.0121 0.2219 0.3028 0.148 Uiso 0.506(3) 1 calc PR A 1
H11$ H 0.1048 0.1614 0.3547 0.148 Uiso 0.506(3) 1 calc PR A 1
N201 N 0.6428(9) 0.0399(4) 0.3031(4) 0.096(3) Uani 0.494(3) 1 d PD A 2
N202 N 0.2728(6) 0.2959(3) 0.2726(3) 0.0709(15) Uani 0.494(3) 1 d PD A 2
O201 O 0.6904(9) 0.1851(6) 0.2223(5) 0.118(4) Uani 0.494(3) 1 d PD A 2
O202 O 0.5189(8) 0.3000(4) 0.2074(4) 0.106(3) Uani 0.494(3) 1 d PD A 2
O203 O 0.5604(13) 0.0850(5) 0.4156(4) 0.071(3) Uani 0.494(3) 1 d PD A 2
O204 O 0.3966(11) 0.2089(7) 0.3994(5) 0.099(4) Uani 0.494(3) 1 d PD A 2
O205 O 0.3804(10) 0.0544(3) 0.2575(4) 0.089(2) Uani 0.494(3) 1 d PD A 2
O206 O 0.2091(4) 0.1766(3) 0.2427(3) 0.0789(15) Uani 0.494(3) 1 d PD A 2
C201 C 0.750(2) 0.0657(9) 0.2590(12) 0.239(16) Uani 0.494(3) 1 d PDU A 2
H20A H 0.8258 0.0327 0.2794 0.287 Uiso 0.494(3) 1 calc PR A 2
H20B H 0.7317 0.0585 0.2167 0.287 Uiso 0.494(3) 1 calc PR A 2
C202 C 0.787(2) 0.1280(11) 0.243(2) 0.172(7) Uani 0.494(3) 1 d PD A 2
H20C H 0.8467 0.1335 0.2059 0.207 Uiso 0.494(3) 1 calc PR A 2
H20D H 0.8338 0.1310 0.2809 0.207 Uiso 0.494(3) 1 calc PR A 2
C203 C 0.7175(10) 0.2511(7) 0.1831(7) 0.118(4) Uani 0.494(3) 1 d PD A 2
H20E H 0.7775 0.2677 0.2080 0.142 Uiso 0.494(3) 1 calc PR A 2
H20F H 0.7606 0.2475 0.1430 0.142 Uiso 0.494(3) 1 calc PR A 2
C204 C 0.6168(17) 0.2987(8) 0.1640(6) 0.101(5) Uani 0.494(3) 1 d PD A 2
H20G H 0.5790 0.2936 0.1241 0.122 Uiso 0.494(3) 1 calc PR A 2
H20H H 0.6483 0.3455 0.1497 0.122 Uiso 0.494(3) 1 calc PR A 2
C205 C 0.4245(14) 0.3584(5) 0.1915(5) 0.098(4) Uani 0.494(3) 1 d PD A 2
H20I H 0.3735 0.3593 0.1527 0.117 Uiso 0.494(3) 1 calc PR A 2
H20J H 0.4667 0.4019 0.1783 0.117 Uiso 0.494(3) 1 calc PR A 2
C206 C 0.3352(14) 0.3581(5) 0.2480(7) 0.140(5) Uani 0.494(3) 1 d PD A 2
H20K H 0.3843 0.3630 0.2849 0.168 Uiso 0.494(3) 1 calc PR A 2
H20L H 0.2703 0.3993 0.2320 0.168 Uiso 0.494(3) 1 calc PR A 2
C207 C 0.6901(16) 0.0092(7) 0.3717(5) 0.120(7) Uani 0.494(3) 1 d PD A 2
H20M H 0.7125 -0.0418 0.3814 0.144 Uiso 0.494(3) 1 calc PR A 2
H20N H 0.7695 0.0293 0.3753 0.144 Uiso 0.494(3) 1 calc PR A 2
C208 C 0.6080(17) 0.0179(7) 0.4222(6) 0.164(7) Uani 0.494(3) 1 d PD A 2
H20O H 0.5356 -0.0096 0.4241 0.197 Uiso 0.494(3) 1 calc PR A 2
H20P H 0.6549 -0.0029 0.4654 0.197 Uiso 0.494(3) 1 calc PR A 2
C209 C 0.5092(12) 0.0952(5) 0.4727(4) 0.096(2) Uani 0.494(3) 1 d PD A 2
H20Q H 0.5763 0.0825 0.5079 0.115 Uiso 0.494(3) 1 calc PR A 2
H20R H 0.4417 0.0640 0.4893 0.115 Uiso 0.494(3) 1 calc PR A 2
C210 C 0.455(2) 0.1705(12) 0.4580(8) 0.127(8) Uani 0.494(3) 1 d PD A 2
H21A H 0.3931 0.1708 0.4929 0.152 Uiso 0.494(3) 1 calc PR A 2
H21B H 0.5249 0.1962 0.4642 0.152 Uiso 0.494(3) 1 calc PR A 2
C211 C 0.2490(12) 0.2205(11) 0.4165(5) 0.222(13) Uani 0.494(3) 1 d PD A 2
H21C H 0.2343 0.2334 0.4567 0.267 Uiso 0.494(3) 1 calc PR A 2
H21D H 0.1990 0.1822 0.4164 0.267 Uiso 0.494(3) 1 calc PR A 2
C212 C 0.239(3) 0.2899(14) 0.3441(7) 0.218(9) Uani 0.494(3) 1 d PD A 2
H21E H 0.1494 0.3101 0.3406 0.261 Uiso 0.494(3) 1 calc PR A 2
H21F H 0.2883 0.3243 0.3536 0.261 Uiso 0.494(3) 1 calc PR A 2
C213 C 0.588(2) -0.0122(9) 0.2845(11) 0.122(4) Uani 0.494(3) 1 d PD A 2
H21G H 0.5801 -0.0528 0.3254 0.147 Uiso 0.494(3) 1 calc PR A 2
H21H H 0.6493 -0.0284 0.2562 0.147 Uiso 0.494(3) 1 calc PR A 2
C214 C 0.4576(19) 0.0083(8) 0.2473(10) 0.197(11) Uani 0.494(3) 1 d PD A 2
H21I H 0.4737 0.0240 0.1992 0.236 Uiso 0.494(3) 1 calc PR A 2
H21J H 0.4149 -0.0349 0.2580 0.236 Uiso 0.494(3) 1 calc PR A 2
C215 C 0.254(2) 0.0727(15) 0.2217(12) 0.112(5) Uani 0.494(3) 1 d PD A 2
H21K H 0.2691 0.0949 0.1737 0.134 Uiso 0.494(3) 1 calc PR A 2
H21L H 0.2176 0.0285 0.2274 0.134 Uiso 0.494(3) 1 calc PR A 2
C216 C 0.1685(11) 0.1150(6) 0.2394(7) 0.113(4) Uani 0.494(3) 1 d PD A 2
H21M H 0.1374 0.0883 0.2836 0.135 Uiso 0.494(3) 1 calc PR A 2
H21N H 0.0955 0.1278 0.2075 0.135 Uiso 0.494(3) 1 calc PR A 2
C217 C 0.1151(8) 0.2302(6) 0.2417(6) 0.108(3) Uani 0.494(3) 1 d PDU A 2
H21O H 0.0668 0.2152 0.2830 0.130 Uiso 0.494(3) 1 calc PR A 2
H21P H 0.0554 0.2387 0.2038 0.130 Uiso 0.494(3) 1 calc PR A 2
C218 C 0.1659(12) 0.2941(8) 0.2358(9) 0.153(11) Uani 0.494(3) 1 d PD A 2
H21Q H 0.1851 0.3163 0.1884 0.183 Uiso 0.494(3) 1 calc PR A 2
H21R H 0.0965 0.3252 0.2458 0.183 Uiso 0.494(3) 1 calc PR A 2
O1S O 1.008(2) 0.9705(9) 0.4478(14) 0.582(18) Uani 1 1 d DU B 2
C1S C 0.9647(17) 0.9058(15) 0.4990(11) 0.49(2) Uani 1 1 d DU B 2
H1S1 H 0.8936 0.8885 0.4818 0.591 Uiso 1 1 calc R B 2
H1S2 H 0.9396 0.9144 0.5405 0.591 Uiso 1 1 calc R B 2
C2S C 1.086(2) 0.8558(7) 0.5091(9) 0.394(12) Uani 1 1 d DU B 2
H2S1 H 1.0689 0.8064 0.5302 0.472 Uiso 1 1 calc R B 2
H2S2 H 1.1494 0.8666 0.5369 0.472 Uiso 1 1 calc R B 2
C3S C 1.135(2) 0.8695(8) 0.4362(10) 0.57(3) Uani 1 1 d D B 2
H3S1 H 1.2267 0.8537 0.4365 0.680 Uiso 1 1 calc R B 2
H3S2 H 1.0872 0.8456 0.4125 0.680 Uiso 1 1 calc R B 2
C4S C 1.110(2) 0.9462(10) 0.4062(8) 0.381(13) Uani 1 1 d DU B 2
H4S1 H 1.0792 0.9594 0.3596 0.457 Uiso 1 1 calc R B 2
H4S2 H 1.1886 0.9683 0.4066 0.457 Uiso 1 1 calc R B 2

loop_
_atom_site_aniso_label
_atom_site_aniso_U_11
_atom_site_aniso_U_22
_atom_site_aniso_U_33
_atom_site_aniso_U_23
_atom_site_aniso_U_13
_atom_site_aniso_U_12
Zn1 0.03570(16) 0.03288(15) 0.03431(15) -0.01339(11) 0.00070(10) 0.00325(10)
N1 0.0388(9) 0.0475(10) 0.0367(9) -0.0192(8) 0.0032(7) -0.0024(8)
N2 0.0307(8) 0.0353(9) 0.0410(9) -0.0186(7) 0.0020(7) 0.0007(6)
B1 0.0467(15) 0.0576(17) 0.0627(17) -0.0321(14) -0.0005(13) -0.0055(12)
C1 0.0311(10) 0.0476(12) 0.0443(11) -0.0233(10) 0.0025(8) -0.0022(8)
C2 0.0401(11) 0.0379(10) 0.0382(10) -0.0170(9) 0.0012(8) 0.0007(8)
C3 0.0346(10) 0.0340(10) 0.0390(10) -0.0161(8) 0.0035(8) 0.0027(8)
C4 0.0474(13) 0.0599(14) 0.0358(11) -0.0219(10) 0.0064(9) -0.0086(11)
C5 0.0508(13) 0.0606(15) 0.0391(12) -0.0223(11) 0.0010(10) -0.0063(11)
C6 0.0719(19) 0.085(2) 0.0387(13) -0.0222(13) -0.0009(12) -0.0087(16)
C7 0.084(2) 0.132(3) 0.0375(14) -0.0230(17) 0.0120(14) -0.030(2)
C8 0.069(2) 0.171(4) 0.0490(17) -0.031(2) 0.0210(15) -0.042(3)
C9 0.0508(15) 0.118(3) 0.0472(15) -0.0296(17) 0.0105(12) -0.0197(17)
C10 0.0451(14) 0.084(2) 0.0492(14) -0.0153(14) -0.0019(11) -0.0042(13)
C11 0.0656(19) 0.081(2) 0.076(2) -0.0284(18) -0.0108(16) 0.0040(16)
C12 0.059(2) 0.069(2) 0.222(7) -0.020(3) -0.001(3) -0.0085(18)
C13 0.0445(16) 0.175(5) 0.0619(19) -0.031(2) 0.0107(14) -0.024(2)
C14 0.073(3) 0.237(7) 0.093(3) -0.082(4) -0.004(2) -0.037(3)
C15 0.051(2) 0.201(6) 0.130(4) -0.073(4) 0.003(2) -0.001(3)
C16 0.0345(10) 0.0332(10) 0.0469(11) -0.0197(9) 0.0014(8) 0.0016(8)
C17 0.0353(10) 0.0386(11) 0.0516(12) -0.0191(9) 0.0022(9) 0.0001(8)
C18 0.0431(12) 0.0356(11) 0.0665(15) -0.0163(11) 0.0049(11) -0.0043(9)
C19 0.0529(14) 0.0326(11) 0.0714(17) -0.0107(11) -0.0053(12) 0.0071(10)
C20 0.0392(12) 0.0385(12) 0.0736(17) -0.0187(11) -0.0084(11) 0.0095(9)
C21 0.0344(10) 0.0356(10) 0.0594(13) -0.0227(10) -0.0009(9) 0.0060(8)
C22 0.0330(11) 0.0495(13) 0.0600(14) -0.0177(11) -0.0008(10) -0.0047(9)
C23 0.0523(17) 0.069(2) 0.123(3) -0.033(2) -0.0193(18) -0.0132(15)
C24 0.0401(14) 0.098(3) 0.122(3) -0.062(2) -0.0129(16) 0.0169(15)
C25 0.0302(10) 0.0408(11) 0.0716(16) -0.0203(11) -0.0029(10) 0.0031(9)
C26 0.0404(13) 0.0664(17) 0.092(2) -0.0370(16) 0.0124(13) -0.0037(12)
C27 0.0543(16) 0.0663(18) 0.083(2) -0.0331(16) -0.0031(14) -0.0136(13)
N3 0.0341(8) 0.0301(8) 0.0338(8) -0.0128(7) 0.0009(6) 0.0004(6)
N4 0.0296(8) 0.0307(8) 0.0359(8) -0.0128(7) -0.0021(6) -0.0001(6)
B2 0.076(2) 0.0472(15) 0.0481(15) -0.0178(12) 0.0026(14) -0.0037(14)
C28 0.0327(9) 0.0316(9) 0.0375(10) -0.0125(8) -0.0011(8) -0.0008(7)
C29 0.0306(9) 0.0361(10) 0.0369(10) -0.0170(8) -0.0004(7) 0.0012(7)
C30 0.0303(9) 0.0347(10) 0.0370(10) -0.0153(8) -0.0007(7) 0.0007(7)
C31 0.0473(11) 0.0302(9) 0.0321(10) -0.0117(8) 0.0029(8) 0.0031(8)
C32 0.0484(12) 0.0436(12) 0.0361(11) -0.0134(9) 0.0011(9) 0.0110(10)
C33 0.0682(17) 0.0507(14) 0.0429(12) -0.0159(11) 0.0009(11) 0.0242(13)
C34 0.098(2) 0.0393(13) 0.0462(13) -0.0165(11) 0.0009(14) 0.0238(14)
C35 0.096(2) 0.0326(11) 0.0472(13) -0.0168(10) 0.0063(13) -0.0030(12)
C36 0.0626(14) 0.0351(11) 0.0371(11) -0.0159(9) 0.0067(10) -0.0033(10)
C37 0.0380(12) 0.0607(15) 0.0611(15) -0.0201(12) 0.0010(11) 0.0048(11)
C38 0.092(3) 0.122(4) 0.116(4) -0.048(3) 0.053(3) -0.039(3)
C39 0.088(3) 0.109(3) 0.090(3) -0.030(2) -0.024(2) -0.024(2)
C40 0.0592(15) 0.0474(13) 0.0611(15) -0.0296(12) 0.0109(12) -0.0171(11)
C41 0.0576(16) 0.0615(17) 0.0731(19) -0.0164(15) -0.0019(14) -0.0060(13)
C42 0.093(2) 0.075(2) 0.0654(18) -0.0320(16) 0.0176(17) -0.0453(19)
C43 0.0361(10) 0.0296(9) 0.0414(11) -0.0129(8) -0.0036(8) -0.0010(8)
C44 0.0399(11) 0.0386(11) 0.0524(13) -0.0162(10) -0.0001(9) -0.0061(9)
C45 0.0561(15) 0.0386(12) 0.0714(17) -0.0102(12) -0.0010(13) -0.0152(11)
C46 0.0672(18) 0.0334(12) 0.084(2) -0.0047(12) -0.0124(15) 0.0005(11)
C47 0.0476(14) 0.0385(12) 0.086(2) -0.0075(13) -0.0148(13) 0.0069(10)
C48 0.0387(11) 0.0379(11) 0.0577(14) -0.0114(10) -0.0088(10) 0.0013(9)
C49 0.0351(11) 0.0500(13) 0.0692(16) -0.0154(12) 0.0007(11) -0.0073(10)
C50 0.0528(19) 0.156(4) 0.087(3) -0.047(3) 0.0081(18) 0.007(2)
C51 0.0452(18) 0.244(7) 0.120(4) -0.120(4) -0.017(2) 0.019(3)
C52 0.0340(12) 0.0513(14) 0.0761(18) -0.0018(13) -0.0124(11) -0.0022(10)
C53 0.072(2) 0.076(2) 0.136(4) -0.042(2) -0.007(2) -0.0308(18)
C54 0.0388(15) 0.101(3) 0.099(3) -0.017(2) -0.0033(15) 0.0001(16)
C55 0.0533(13) 0.0366(10) 0.0338(10) -0.0151(8) 0.0029(9) -0.0014(9)
C56 0.0617(14) 0.0389(11) 0.0332(10) -0.0133(9) 0.0018(9) 0.0043(10)
C57 0.0816(19) 0.0402(12) 0.0407(12) -0.0117(10) 0.0004(12) 0.0067(12)
C58 0.093(2) 0.0432(13) 0.0417(13) -0.0130(10) 0.0074(13) -0.0110(13)
C59 0.0740(18) 0.0556(15) 0.0474(14) -0.0194(12) 0.0136(12) -0.0214(13)
C60 0.0569(14) 0.0471(13) 0.0438(12) -0.0193(10) 0.0065(10) -0.0078(11)
C61 0.0555(14) 0.0513(14) 0.0451(13) -0.0116(11) -0.0011(11) 0.0126(11)
C62 0.126(3) 0.0489(16) 0.0658(19) -0.0103(14) 0.010(2) -0.0206(18)
C63 0.0498(14) 0.0637(17) 0.0684(17) -0.0257(14) 0.0086(13) -0.0069(12)
K101 0.0657(4) 0.0547(3) 0.0655(4) -0.0321(3) -0.0116(3) 0.0085(3)
N101 0.097(6) 0.102(6) 0.082(5) -0.048(5) -0.012(4) 0.040(5)
N102 0.088(5) 0.146(7) 0.080(4) -0.077(5) -0.004(4) 0.020(5)
O101 0.083(4) 0.090(4) 0.094(4) -0.044(3) -0.003(3) -0.017(3)
O102 0.103(4) 0.054(3) 0.103(4) -0.028(3) -0.028(3) 0.000(3)
O103 0.092(6) 0.123(10) 0.080(6) -0.054(6) -0.024(4) 0.031(6)
O104 0.079(5) 0.200(14) 0.094(6) -0.104(8) -0.018(4) 0.044(7)
O105 0.118(6) 0.051(4) 0.084(4) -0.023(3) -0.013(4) -0.001(4)
O106 0.074(3) 0.146(6) 0.071(3) -0.032(4) -0.004(3) -0.024(4)
C101 0.061(4) 0.168(8) 0.291(18) -0.090(9) 0.054(7) 0.010(4)
C102 0.065(6) 0.119(9) 0.093(8) -0.036(7) 0.018(5) 0.002(6)
C103 0.172(13) 0.094(7) 0.044(6) -0.024(5) 0.035(7) 0.000(8)
C104 0.151(13) 0.059(7) 0.111(8) -0.027(7) -0.021(9) -0.046(8)
C105 0.110(7) 0.058(4) 0.133(8) -0.049(5) -0.066(6) 0.033(4)
C106 0.135(13) 0.079(7) 0.059(5) -0.038(5) -0.008(6) 0.019(7)
C107 0.123(11) 0.143(15) 0.113(9) -0.043(9) -0.020(7) 0.084(11)
C108 0.090(5) 0.108(6) 0.069(4) -0.033(4) -0.026(4) 0.048(5)
C109 0.124(7) 0.095(6) 0.058(3) -0.020(4) 0.011(3) 0.013(4)
C110 0.112(9) 0.204(15) 0.076(5) -0.081(7) -0.012(5) 0.039(11)
C111 0.112(8) 0.085(5) 0.096(6) -0.045(5) 0.022(6) 0.027(5)
C112 0.194(17) 0.330(13) 0.175(6) -0.209(8) -0.126(8) 0.195(12)
C113 0.174(15) 0.098(9) 0.084(6) -0.053(6) -0.007(8) 0.075(9)
C114 0.192(13) 0.062(4) 0.112(10) -0.049(5) -0.076(7) 0.068(6)
C115 0.165(11) 0.073(6) 0.089(6) -0.003(4) -0.035(6) -0.062(7)
C116 0.128(8) 0.124(7) 0.112(12) -0.067(9) 0.000(8) -0.051(6)
C117 0.074(5) 0.146(10) 0.095(6) -0.031(6) -0.005(5) -0.015(6)
C118 0.082(6) 0.202(13) 0.076(6) -0.044(7) 0.018(4) 0.019(7)
N201 0.134(7) 0.072(4) 0.080(5) -0.039(4) -0.029(5) 0.051(5)
N202 0.071(3) 0.063(3) 0.079(4) -0.029(3) -0.014(3) 0.012(3)
O201 0.099(7) 0.143(8) 0.099(5) -0.033(5) 0.053(5) 0.011(6)
O202 0.114(6) 0.054(3) 0.138(6) -0.008(4) 0.038(5) -0.037(4)
O203 0.104(7) 0.053(4) 0.053(4) -0.020(3) -0.003(4) 0.006(4)
O204 0.100(8) 0.118(6) 0.091(5) -0.065(5) -0.023(5) 0.045(6)
O205 0.141(6) 0.045(3) 0.085(4) -0.024(3) -0.036(5) -0.012(4)
O206 0.056(3) 0.106(4) 0.093(4) -0.054(3) 0.007(2) -0.020(3)
C201 0.24(2) 0.137(16) 0.27(2) -0.009(15) 0.18(2) 0.077(15)
C202 0.061(4) 0.168(8) 0.291(18) -0.090(9) 0.054(7) 0.010(4)
C203 0.076(6) 0.118(9) 0.167(11) -0.045(8) 0.045(7) -0.055(7)
C204 0.163(12) 0.112(8) 0.055(7) -0.046(6) 0.061(7) -0.075(9)
C205 0.176(14) 0.046(5) 0.061(5) -0.008(3) -0.004(7) -0.002(6)
C206 0.178(13) 0.069(6) 0.156(12) -0.029(7) -0.007(10) 0.022(7)
C207 0.183(17) 0.086(8) 0.090(8) -0.054(6) -0.064(9) 0.079(9)
C208 0.228(18) 0.120(10) 0.106(9) -0.016(8) -0.059(10) 0.075(11)
C209 0.124(7) 0.095(6) 0.058(3) -0.020(4) 0.011(3) 0.013(4)
C210 0.112(9) 0.204(15) 0.076(5) -0.081(7) -0.012(5) 0.039(11)
C211 0.139(12) 0.44(3) 0.108(9) -0.174(16) -0.059(8) 0.173(16)
C212 0.194(17) 0.330(13) 0.175(6) -0.209(8) -0.126(8) 0.195(12)
C213 0.192(13) 0.062(4) 0.112(10) -0.049(5) -0.076(7) 0.068(6)
C214 0.26(2) 0.083(8) 0.29(2) -0.135(13) -0.097(19) 0.022(11)
C215 0.128(8) 0.124(7) 0.112(12) -0.067(9) 0.000(8) -0.051(6)
C216 0.096(8) 0.103(8) 0.144(11) -0.037(7) -0.024(7) -0.047(6)
C217 0.069(5) 0.132(9) 0.135(9) -0.062(7) -0.030(5) -0.002(5)
C218 0.083(9) 0.176(19) 0.21(2) -0.104(15) -0.087(10) 0.099(12)
O1S 0.58(3) 0.55(3) 0.61(4) -0.16(3) -0.10(3) -0.12(3)
C1S 0.38(3) 0.40(3) 0.62(4) -0.09(3) -0.29(3) 0.02(2)
C2S 0.51(3) 0.174(12) 0.45(3) -0.075(15) -0.08(2) 0.073(15)
C3S 1.06(8) 0.171(14) 0.41(3) 0.029(17) -0.41(4) -0.20(3)
C4S 0.58(4) 0.29(2) 0.252(17) -0.075(16) 0.05(2) -0.01(2)

loop_
_atom_type_symbol
_atom_type_description
_atom_type_scat_dispersion_real
_atom_type_scat_dispersion_imag
_atom_type_scat_source
C C 0.0181 0.0091 'International Tables Vol C Tables 4.2.6.8 and 6.1.1.4'
H H 0.0000 0.0000 'International Tables Vol C Tables 4.2.6.8 and 6.1.1.4'
B B 0.0090 0.0039 'International Tables Vol C Tables 4.2.6.8 and 6.1.1.4'
N N 0.0311 0.0180 'International Tables Vol C Tables 4.2.6.8 and 6.1.1.4'
O O 0.0492 0.0322 'International Tables Vol C Tables 4.2.6.8 and 6.1.1.4'
K K 0.3868 1.0657 'International Tables Vol C Tables 4.2.6.8 and 6.1.1.4'
Zn Zn -1.5491 0.6778 'International Tables Vol C Tables 4.2.6.8 and 6.1.1.4'

loop_
_geom_angle_atom_site_label_1
_geom_angle_atom_site_label_2
_geom_angle_atom_site_label_3
_geom_angle
C29 Zn1 C55 131.51(8)
C29 Zn1 C3 121.64(8)
C55 Zn1 C3 106.78(9)
C1 N1 C2 110.34(18)
C1 N1 C4 126.86(19)
C2 N1 C4 122.2(2)
C1 N2 C3 113.64(18)
C1 N2 C16 122.42(18)
C3 N2 C16 123.64(17)
C1 B1 H1A 109.5
C1 B1 H1B 109.5
H1A B1 H1B 109.5
C1 B1 H1C 109.5
H1A B1 H1C 109.5
H1B B1 H1C 109.5
C1 B1 H1D 109.5
H1A B1 H1D 141.1
H1B B1 H1D 56.3
H1C B1 H1D 56.3
C1 B1 H1E 109.5
H1A B1 H1E 56.3
H1B B1 H1E 141.1
H1C B1 H1E 56.3
H1D B1 H1E 109.5
C1 B1 H1F 109.5
H1A B1 H1F 56.3
H1B B1 H1F 56.3
H1C B1 H1F 141.1
H1D B1 H1F 109.5
H1E B1 H1F 109.5
N1 C1 N2 104.00(18)
N1 C1 B1 127.8(2)
N2 C1 B1 128.2(2)
C3 C2 N1 109.72(19)
C3 C2 H2 125.1
N1 C2 H2 125.1
C2 C3 N2 102.28(18)
C2 C3 Zn1 119.80(15)
N2 C3 Zn1 137.83(16)
C9 C4 C5 123.3(2)
C9 C4 N1 117.3(2)
C5 C4 N1 119.2(2)
C4 C5 C6 117.5(3)
C4 C5 C10 121.7(2)
C6 C5 C10 120.8(3)
C7 C6 C5 120.4(3)
C7 C6 H6 119.8
C5 C6 H6 119.8
C8 C7 C6 120.9(3)
C8 C7 H7 119.5
C6 C7 H7 119.5
C7 C8 C9 121.4(3)
C7 C8 H8 119.3
C9 C8 H8 119.3
C4 C9 C8 116.5(3)
C4 C9 C13 121.7(3)
C8 C9 C13 121.9(3)
C12 C10 C5 110.7(3)
C12 C10 C11 109.1(3)
C5 C10 C11 113.2(3)
C12 C10 H10 107.9
C5 C10 H10 107.9
C11 C10 H10 107.9
C10 C11 H11A 109.5
C10 C11 H11B 109.5
H11A C11 H11B 109.5
C10 C11 H11C 109.5
H11A C11 H11C 109.5
H11B C11 H11C 109.5
C10 C11 H11D 109.5
H11A C11 H11D 141.1
H11B C11 H11D 56.3
H11C C11 H11D 56.3
C10 C11 H11E 109.5
H11A C11 H11E 56.3
H11B C11 H11E 141.1
H11C C11 H11E 56.3
H11D C11 H11E 109.5
C10 C11 H11F 109.5
H11A C11 H11F 56.3
H11B C11 H11F 56.3
H11C C11 H11F 141.1
H11D C11 H11F 109.5
H11E C11 H11F 109.5
C10 C12 H12A 109.5
C10 C12 H12B 109.5
H12A C12 H12B 109.5
C10 C12 H12C 109.5
H12A C12 H12C 109.5
H12B C12 H12C 109.5
C10 C12 H12D 109.5
H12A C12 H12D 141.1
H12B C12 H12D 56.3
H12C C12 H12D 56.3
C10 C12 H12E 109.5
H12A C12 H12E 56.3
H12B C12 H12E 141.1
H12C C12 H12E 56.3
H12D C12 H12E 109.5
C10 C12 H12F 109.5
H12A C12 H12F 56.3
H12B C12 H12F 56.3
H12C C12 H12F 141.1
H12D C12 H12F 109.5
H12E C12 H12F 109.5
C9 C13 C15 111.9(4)
C9 C13 C14 110.9(4)
C15 C13 C14 110.8(4)
C9 C13 H13 107.7
C15 C13 H13 107.7
C14 C13 H13 107.7
C13 C14 H14A 109.5
C13 C14 H14B 109.5
H14A C14 H14B 109.5
C13 C14 H14C 109.5
H14A C14 H14C 109.5
H14B C14 H14C 109.5
C13 C14 H14D 109.5
H14A C14 H14D 141.1
H14B C14 H14D 56.3
H14C C14 H14D 56.3
C13 C14 H14E 109.5
H14A C14 H14E 56.3
H14B C14 H14E 141.1
H14C C14 H14E 56.3
H14D C14 H14E 109.5
C13 C14 H14F 109.5
H14A C14 H14F 56.3
H14B C14 H14F 56.3
H14C C14 H14F 141.1
H14D C14 H14F 109.5
H14E C14 H14F 109.5
C13 C15 H15A 109.5
C13 C15 H15B 109.5
H15A C15 H15B 109.5
C13 C15 H15C 109.5
H15A C15 H15C 109.5
H15B C15 H15C 109.5
C13 C15 H15D 109.5
H15A C15 H15D 141.1
H15B C15 H15D 56.3
H15C C15 H15D 56.3
C13 C15 H15E 109.5
H15A C15 H15E 56.3
H15B C15 H15E 141.1
H15C C15 H15E 56.3
H15D C15 H15E 109.5
C13 C15 H15F 109.5
H15A C15 H15F 56.3
H15B C15 H15F 56.3
H15C C15 H15F 141.1
H15D C15 H15F 109.5
H15E C15 H15F 109.5
C21 C16 C17 122.4(2)
C21 C16 N2 118.21(19)
C17 C16 N2 119.40(19)
C18 C17 C16 117.6(2)
C18 C17 C22 121.8(2)
C16 C17 C22 120.6(2)
C19 C18 C17 120.9(2)
C19 C18 H18 119.6
C17 C18 H18 119.6
C20 C19 C18 120.6(2)
C20 C19 H19 119.7
C18 C19 H19 119.7
C19 C20 C21 120.7(2)
C19 C20 H20 119.6
C21 C20 H20 119.6
C20 C21 C16 117.8(2)
C20 C21 C25 120.2(2)
C16 C21 C25 122.0(2)
C23 C22 C17 113.0(2)
C23 C22 C24 111.2(3)
C17 C22 C24 110.8(2)
C23 C22 H22 107.2
C17 C22 H22 107.2
C24 C22 H22 107.2
C22 C23 H23A 109.5
C22 C23 H23B 109.5
H23A C23 H23B 109.5
C22 C23 H23C 109.5
H23A C23 H23C 109.5
H23B C23 H23C 109.5
C22 C23 H23D 109.5
H23A C23 H23D 141.1
H23B C23 H23D 56.3
H23C C23 H23D 56.3
C22 C23 H23E 109.5
H23A C23 H23E 56.3
H23B C23 H23E 141.1
H23C C23 H23E 56.3
H23D C23 H23E 109.5
C22 C23 H23F 109.5
H23A C23 H23F 56.3
H23B C23 H23F 56.3
H23C C23 H23F 141.1
H23D C23 H23F 109.5
H23E C23 H23F 109.5
C22 C24 H24A 109.5
C22 C24 H24B 109.5
H24A C24 H24B 109.5
C22 C24 H24C 109.5
H24A C24 H24C 109.5
H24B C24 H24C 109.5
C22 C24 H24D 109.5
H24A C24 H24D 141.1
H24B C24 H24D 56.3
H24C C24 H24D 56.3
C22 C24 H24E 109.5
H24A C24 H24E 56.3
H24B C24 H24E 141.1
H24C C24 H24E 56.3
H24D C24 H24E 109.5
C22 C24 H24F 109.5
H24A C24 H24F 56.3
H24B C24 H24F 56.3
H24C C24 H24F 141.1
H24D C24 H24F 109.5
H24E C24 H24F 109.5
C27 C25 C21 112.8(2)
C27 C25 C26 110.4(2)
C21 C25 C26 110.9(2)
C27 C25 H25 107.5
C21 C25 H25 107.5
C26 C25 H25 107.5
C25 C26 H26A 109.5
C25 C26 H26B 109.5
H26A C26 H26B 109.5
C25 C26 H26C 109.5
H26A C26 H26C 109.5
H26B C26 H26C 109.5
C25 C26 H26D 109.5
H26A C26 H26D 141.1
H26B C26 H26D 56.3
H26C C26 H26D 56.3
C25 C26 H26E 109.5
H26A C26 H26E 56.3
H26B C26 H26E 141.1
H26C C26 H26E 56.3
H26D C26 H26E 109.5
C25 C26 H26F 109.5
H26A C26 H26F 56.3
H26B C26 H26F 56.3
H26C C26 H26F 141.1
H26D C26 H26F 109.5
H26E C26 H26F 109.5
C25 C27 H27A 109.5
C25 C27 H27B 109.5
H27A C27 H27B 109.5
C25 C27 H27C 109.5
H27A C27 H27C 109.5
H27B C27 H27C 109.5
C25 C27 H27D 109.5
H27A C27 H27D 141.1
H27B C27 H27D 56.3
H27C C27 H27D 56.3
C25 C27 H27E 109.5
H27A C27 H27E 56.3
H27B C27 H27E 141.1
H27C C27 H27E 56.3
H27D C27 H27E 109.5
C25 C27 H27F 109.5
H27A C27 H27F 56.3
H27B C27 H27F 56.3
H27C C27 H27F 141.1
H27D C27 H27F 109.5
H27E C27 H27F 109.5
C28 N3 C29 113.75(16)
C28 N3 C31 123.10(17)
C29 N3 C31 122.83(17)
C28 N4 C30 110.29(17)
C28 N4 C43 126.58(17)
C30 N4 C43 123.13(17)
C28 B2 H2A 109.5
C28 B2 H2B 109.5
H2A B2 H2B 109.5
C28 B2 H2C 109.5
H2A B2 H2C 109.5
H2B B2 H2C 109.5
C28 B2 H2D 109.5
H2A B2 H2D 141.1
H2B B2 H2D 56.3
H2C B2 H2D 56.3
C28 B2 H2E 109.5
H2A B2 H2E 56.3
H2B B2 H2E 141.1
H2C B2 H2E 56.3
H2D B2 H2E 109.5
C28 B2 H2F 109.5
H2A B2 H2F 56.3
H2B B2 H2F 56.3
H2C B2 H2F 141.1
H2D B2 H2F 109.5
H2E B2 H2F 109.5
N3 C28 N4 103.82(17)
N3 C28 B2 130.2(2)
N4 C28 B2 125.9(2)
C30 C29 N3 102.42(17)
C30 C29 Zn1 126.86(15)
N3 C29 Zn1 130.18(14)
C29 C30 N4 109.72(17)
C29 C30 H30 125.1
N4 C30 H30 125.1
C36 C31 C32 123.2(2)
C36 C31 N3 118.9(2)
C32 C31 N3 117.9(2)
C31 C32 C33 117.1(2)
C31 C32 C37 122.8(2)
C33 C32 C37 120.1(2)
C34 C33 C32 121.2(3)
C34 C33 H33 119.4
C32 C33 H33 119.4
C33 C34 C35 120.7(2)
C33 C34 H34 119.6
C35 C34 H34 119.6
C34 C35 C36 121.4(3)
C34 C35 H35 119.3
C36 C35 H35 119.3
C31 C36 C35 116.4(2)
C31 C36 C40 121.7(2)
C35 C36 C40 121.9(2)
C32 C37 C38 111.8(3)
C32 C37 C39 110.8(3)
C38 C37 C39 111.1(3)
C32 C37 H37 107.6
C38 C37 H37 107.6
C39 C37 H37 107.6
C37 C38 H38A 109.5
C37 C38 H38B 109.5
H38A C38 H38B 109.5
C37 C38 H38C 109.5
H38A C38 H38C 109.5
H38B C38 H38C 109.5
C37 C38 H38D 109.5
H38A C38 H38D 141.1
H38B C38 H38D 56.3
H38C C38 H38D 56.3
C37 C38 H38E 109.5
H38A C38 H38E 56.3
H38B C38 H38E 141.1
H38C C38 H38E 56.3
H38D C38 H38E 109.5
C37 C38 H38F 109.5
H38A C38 H38F 56.3
H38B C38 H38F 56.3
H38C C38 H38F 141.1
H38D C38 H38F 109.5
H38E C38 H38F 109.5
C37 C39 H39A 109.5
C37 C39 H39B 109.5
H39A C39 H39B 109.5
C37 C39 H39C 109.5
H39A C39 H39C 109.5
H39B C39 H39C 109.5
C37 C39 H39D 109.5
H39A C39 H39D 141.1
H39B C39 H39D 56.3
H39C C39 H39D 56.3
C37 C39 H39E 109.5
H39A C39 H39E 56.3
H39B C39 H39E 141.1
H39C C39 H39E 56.3
H39D C39 H39E 109.5
C37 C39 H39F 109.5
H39A C39 H39F 56.3
H39B C39 H39F 56.3
H39C C39 H39F 141.1
H39D C39 H39F 109.5
H39E C39 H39F 109.5
C36 C40 C41 110.9(2)
C36 C40 C42 113.7(3)
C41 C40 C42 109.3(2)
C36 C40 H40 107.6
C41 C40 H40 107.6
C42 C40 H40 107.6
C40 C41 H41A 109.5
C40 C41 H41B 109.5
H41A C41 H41B 109.5
C40 C41 H41C 109.5
H41A C41 H41C 109.5
H41B C41 H41C 109.5
C40 C41 H41D 109.5
H41A C41 H41D 141.1
H41B C41 H41D 56.3
H41C C41 H41D 56.3
C40 C41 H41E 109.5
H41A C41 H41E 56.3
H41B C41 H41E 141.1
H41C C41 H41E 56.3
H41D C41 H41E 109.5
C40 C41 H41F 109.5
H41A C41 H41F 56.3
H41B C41 H41F 56.3
H41C C41 H41F 141.1
H41D C41 H41F 109.5
H41E C41 H41F 109.5
C40 C42 H42A 109.5
C40 C42 H42B 109.5
H42A C42 H42B 109.5
C40 C42 H42C 109.5
H42A C42 H42C 109.5
H42B C42 H42C 109.5
C40 C42 H42D 109.5
H42A C42 H42D 141.1
H42B C42 H42D 56.3
H42C C42 H42D 56.3
C40 C42 H42E 109.5
H42A C42 H42E 56.3
H42B C42 H42E 141.1
H42C C42 H42E 56.3
H42D C42 H42E 109.5
C40 C42 H42F 109.5
H42A C42 H42F 56.3
H42B C42 H42F 56.3
H42C C42 H42F 141.1
H42D C42 H42F 109.5
H42E C42 H42F 109.5
C44 C43 C48 122.1(2)
C44 C43 N4 119.30(19)
C48 C43 N4 118.54(19)
C43 C44 C45 117.3(2)
C43 C44 C49 121.9(2)
C45 C44 C49 120.8(2)
C46 C45 C44 121.8(2)
C46 C45 H45 119.1
C44 C45 H45 119.1
C45 C46 C47 119.9(2)
C45 C46 H46 120.0
C47 C46 H46 120.0
C46 C47 C48 120.9(2)
C46 C47 H47 119.6
C48 C47 H47 119.6
C47 C48 C43 118.0(2)
C47 C48 C52 121.0(2)
C43 C48 C52 120.9(2)
C51 C49 C50 110.7(3)
C51 C49 C44 110.4(3)
C50 C49 C44 111.9(3)
C51 C49 H49 107.9
C50 C49 H49 107.9
C44 C49 H49 107.9
C49 C50 H50A 109.5
C49 C50 H50B 109.5
H50A C50 H50B 109.5
C49 C50 H50C 109.5
H50A C50 H50C 109.5
H50B C50 H50C 109.5
C49 C50 H50D 109.5
H50A C50 H50D 141.1
H50B C50 H50D 56.3
H50C C50 H50D 56.3
C49 C50 H50E 109.5
H50A C50 H50E 56.3
H50B C50 H50E 141.1
H50C C50 H50E 56.3
H50D C50 H50E 109.5
C49 C50 H50F 109.5
H50A C50 H50F 56.3
H50B C50 H50F 56.3
H50C C50 H50F 141.1
H50D C50 H50F 109.5
H50E C50 H50F 109.5
C49 C51 H51A 109.5
C49 C51 H51B 109.5
H51A C51 H51B 109.5
C49 C51 H51C 109.5
H51A C51 H51C 109.5
H51B C51 H51C 109.5
C49 C51 H51D 109.5
H51A C51 H51D 141.1
H51B C51 H51D 56.3
H51C C51 H51D 56.3
C49 C51 H51E 109.5
H51A C51 H51E 56.3
H51B C51 H51E 141.1
H51C C51 H51E 56.3
H51D C51 H51E 109.5
C49 C51 H51F 109.5
H51A C51 H51F 56.3
H51B C51 H51F 56.3
H51C C51 H51F 141.1
H51D C51 H51F 109.5
H51E C51 H51F 109.5
C53 C52 C48 110.1(3)
C53 C52 C54 111.0(3)
C48 C52 C54 112.9(3)
C53 C52 H52 107.5
C48 C52 H52 107.5
C54 C52 H52 107.5
C52 C53 H53A 109.5
C52 C53 H53B 109.5
H53A C53 H53B 109.5
C52 C53 H53C 109.5
H53A C53 H53C 109.5
H53B C53 H53C 109.5
C52 C53 H53D 109.5
H53A C53 H53D 141.1
H53B C53 H53D 56.3
H53C C53 H53D 56.3
C52 C53 H53E 109.5
H53A C53 H53E 56.3
H53B C53 H53E 141.1
H53C C53 H53E 56.3
H53D C53 H53E 109.5
C52 C53 H53F 109.5
H53A C53 H53F 56.3
H53B C53 H53F 56.3
H53C C53 H53F 141.1
H53D C53 H53F 109.5
H53E C53 H53F 109.5
C52 C54 H54A 109.5
C52 C54 H54B 109.5
H54A C54 H54B 109.5
C52 C54 H54C 109.5
H54A C54 H54C 109.5
H54B C54 H54C 109.5
C52 C54 H54D 109.5
H54A C54 H54D 141.1
H54B C54 H54D 56.3
H54C C54 H54D 56.3
C52 C54 H54E 109.5
H54A C54 H54E 56.3
H54B C54 H54E 141.1
H54C C54 H54E 56.3
H54D C54 H54E 109.5
C52 C54 H54F 109.5
H54A C54 H54F 56.3
H54B C54 H54F 56.3
H54C C54 H54F 141.1
H54D C54 H54F 109.5
H54E C54 H54F 109.5
C60 C55 C56 116.4(2)
C60 C55 Zn1 122.30(18)
C56 C55 Zn1 121.01(18)
C57 C56 C55 121.1(3)
C57 C56 C61 119.6(2)
C55 C56 C61 119.3(2)
C58 C57 C56 121.6(3)
C58 C57 H57 119.2
C56 C57 H57 119.2
C57 C58 C59 118.2(2)
C57 C58 C62 121.0(3)
C59 C58 C62 120.8(3)
C58 C59 C60 121.1(3)
C58 C59 H59 119.5
C60 C59 H59 119.5
C59 C60 C55 121.6(3)
C59 C60 C63 118.8(3)
C55 C60 C63 119.6(2)
C56 C61 H61A 109.5
C56 C61 H61B 109.5
H61A C61 H61B 109.5
C56 C61 H61C 109.5
H61A C61 H61C 109.5
H61B C61 H61C 109.5
C56 C61 H61D 109.5
H61A C61 H61D 141.1
H61B C61 H61D 56.3
H61C C61 H61D 56.3
C56 C61 H61E 109.5
H61A C61 H61E 56.3
H61B C61 H61E 141.1
H61C C61 H61E 56.3
H61D C61 H61E 109.5
C56 C61 H61F 109.5
H61A C61 H61F 56.3
H61B C61 H61F 56.3
H61C C61 H61F 141.1
H61D C61 H61F 109.5
H61E C61 H61F 109.5
C58 C62 H62A 109.5
C58 C62 H62B 109.5
H62A C62 H62B 109.5
C58 C62 H62C 109.5
H62A C62 H62C 109.5
H62B C62 H62C 109.5
C58 C62 H62D 109.5
H62A C62 H62D 141.1
H62B C62 H62D 56.3
H62C C62 H62D 56.3
C58 C62 H62E 109.5
H62A C62 H62E 56.3
H62B C62 H62E 141.1
H62C C62 H62E 56.3
H62D C62 H62E 109.5
C58 C62 H62F 109.5
H62A C62 H62F 56.3
H62B C62 H62F 56.3
H62C C62 H62F 141.1
H62D C62 H62F 109.5
H62E C62 H62F 109.5
C60 C63 H63A 109.5
C60 C63 H63B 109.5
H63A C63 H63B 109.5
C60 C63 H63C 109.5
H63A C63 H63C 109.5
H63B C63 H63C 109.5
C60 C63 H63D 109.5
H63A C63 H63D 141.1
H63B C63 H63D 56.3
H63C C63 H63D 56.3
C60 C63 H63E 109.5
H63A C63 H63E 56.3
H63B C63 H63E 141.1
H63C C63 H63E 56.3
H63D C63 H63E 109.5
C60 C63 H63F 109.5
H63A C63 H63F 56.3
H63B C63 H63F 56.3
H63C C63 H63F 141.1
H63D C63 H63F 109.5
H63E C63 H63F 109.5
O101 K101 O102 62.6(2)
O101 K101 O206 126.01(18)
O102 K101 O206 73.36(18)
O101 K101 O204 108.8(3)
O102 K101 O204 88.3(3)
O206 K101 O204 99.1(3)
O101 K101 O205 117.8(3)
O102 K101 O205 121.67(18)
O206 K101 O205 61.9(2)
O204 K101 O205 132.2(4)
O101 K101 O203 103.9(3)
O102 K101 O203 141.8(3)
O206 K101 O203 130.1(3)
O204 K101 O203 61.1(2)
O205 K101 O203 96.4(3)
O101 K101 O105 103.6(2)
O102 K101 O105 126.27(19)
O206 K101 O105 78.0(2)
O204 K101 O105 141.1(3)
O205 K101 O105 17.42(18)
O203 K101 O105 90.9(3)
O101 K101 O104 120.8(3)
O102 K101 O104 96.5(3)
O206 K101 O104 92.7(3)
O204 K101 O104 12.3(5)
O205 K101 O104 119.9(4)
O203 K101 O104 58.0(3)
O105 K101 O104 129.6(3)
O101 K101 O202 35.7(2)
O102 K101 O202 27.35(18)
O206 K101 O202 98.5(2)
O204 K101 O202 94.8(3)
O205 K101 O202 129.5(3)
O203 K101 O202 126.6(4)
O105 K101 O202 124.0(3)
O104 K101 O202 106.3(3)
O101 K101 O106 145.13(16)
O102 K101 O106 100.88(19)
O206 K101 O106 27.53(16)
O204 K101 O106 100.6(3)
O205 K101 O106 42.3(3)
O203 K101 O106 106.5(3)
O105 K101 O106 59.7(2)
O104 K101 O106 90.1(3)
O202 K101 O106 125.3(2)
O101 K101 O103 98.6(3)
O102 K101 O103 137.5(3)
O206 K101 O103 135.4(4)
O204 K101 O103 60.7(3)
O205 K101 O103 100.8(3)
O203 K101 O103 5.6(6)
O105 K101 O103 94.1(3)
O104 K101 O103 58.9(3)
O202 K101 O103 121.1(4)
O106 K101 O103 112.2(4)
O101 K101 O201 22.1(2)
O102 K101 O201 81.9(3)
O206 K101 O201 130.1(3)
O204 K101 O201 123.1(4)
O205 K101 O201 99.2(3)
O203 K101 O201 95.7(3)
O105 K101 O201 83.3(3)
O104 K101 O201 133.4(4)
O202 K101 O201 56.4(3)
O106 K101 O201 136.3(3)
O103 K101 O201 91.4(4)
C107 N101 C113 108.6(10)
C107 N101 C101 117.2(15)
C113 N101 C101 107.0(16)
C107 N101 K101 111.4(7)
C113 N101 K101 110.0(7)
C101 N101 K101 102.3(10)
C118 N102 C106 110.7(8)
C118 N102 C112 117.2(14)
C106 N102 C112 102.9(11)
C118 N102 K101 109.9(6)
C106 N102 K101 106.4(6)
C112 N102 K101 108.9(9)
C103 O101 C102 118.2(9)
C103 O101 K101 116.5(9)
C102 O101 K101 115.2(7)
C105 O102 C104 112.9(7)
C105 O102 K101 126.8(6)
C104 O102 K101 113.7(7)
C108 O103 C109 110.9(11)
C108 O103 K101 116.1(7)
C109 O103 K101 111.2(7)
C110 O104 C111 125.2(13)
C110 O104 K101 115.7(8)
C111 O104 K101 106.4(6)
C114 O105 C115 112.8(11)
C114 O105 K101 120.9(9)
C115 O105 K101 110.9(7)
C116 O106 C117 111.3(10)
C116 O106 K101 113.4(11)
C117 O106 K101 118.4(6)
C102 C101 N101 125.1(18)
C102 C101 H10A 106.0
N101 C101 H10A 106.0
C102 C101 H10B 106.0
N101 C101 H10B 106.0
H10A C101 H10B 106.3
C101 C102 O101 113.2(18)
C101 C102 K101 81.6(13)
O101 C102 K101 43.4(5)
C101 C102 H10C 108.9
O101 C102 H10C 108.9
K101 C102 H10C 93.6
C101 C102 H10D 108.9
O101 C102 H10D 108.9
K101 C102 H10D 150.7
H10C C102 H10D 107.8
C104 C103 O101 118.1(12)
C104 C103 K101 78.5(9)
O101 C103 K101 42.9(6)
C104 C103 H10E 107.8
O101 C103 H10E 107.8
K101 C103 H10E 140.5
C104 C103 H10F 107.8
O101 C103 H10F 107.8
K101 C103 H10F 107.6
H10E C103 H10F 107.1
C103 C104 O102 115.8(12)
C103 C104 K101 79.0(9)
O102 C104 K101 44.7(5)
C103 C104 H10G 108.3
O102 C104 H10G 108.3
K101 C104 H10G 148.1
C103 C104 H10H 108.3
O102 C104 H10H 108.3
K101 C104 H10H 99.0
H10G C104 H10H 107.4
O102 C105 C106 113.2(7)
O102 C105 H10I 108.9
C106 C105 H10I 108.9
O102 C105 H10J 108.9
C106 C105 H10J 108.9
H10I C105 H10J 107.8
N102 C106 C105 113.8(9)
N101 C107 C108 117.6(9)
N101 C107 H10K 107.9
C108 C107 H10K 107.9
N101 C107 H10L 107.9
C108 C107 H10L 107.9
H10K C107 H10L 107.2
O103 C108 C107 114.0(10)
O103 C108 H10M 108.7
C107 C108 H10M 108.7
O103 C108 H10N 108.7
C107 C108 H10N 108.7
H10M C108 H10N 107.6
O103 C109 C110 105.7(12)
O103 C109 H10O 110.6
C110 C109 H10O 110.6
O103 C109 H10P 110.6
C110 C109 H10P 110.6
H10O C109 H10P 108.7
O104 C110 C109 114.6(15)
O104 C110 H11G 108.6
C109 C110 H11G 108.6
O104 C110 H11H 108.6
C109 C110 H11H 108.6
H11G C110 H11H 107.6
O104 C111 C112 101.4(11)
O104 C111 H11I 111.5
C112 C111 H11I 111.5
O104 C111 H11J 111.5
C112 C111 H11J 111.5
H11I C111 H11J 109.3
N102 C112 C111 121.4(12)
N102 C112 H11K 107.0
C111 C112 H11K 107.0
N102 C112 H11L 107.0
C111 C112 H11L 107.0
H11K C112 H11L 106.7
N101 C113 C114 115.1(13)
N101 C113 H11M 108.5
C114 C113 H11M 108.5
N101 C113 H11N 108.5
C114 C113 H11N 108.5
H11M C113 H11N 107.5
O105 C114 C113 108.7(12)
O105 C114 H11O 110.0
C113 C114 H11O 110.0
O105 C114 H11P 110.0
C113 C114 H11P 110.0
H11O C114 H11P 108.3
C116 C115 O105 113.1(14)
C116 C115 H11Q 109.0
O105 C115 H11Q 109.0
C116 C115 H11R 109.0
O105 C115 H11R 109.0
H11Q C115 H11R 107.8
C115 C116 O106 110.4(14)
C115 C116 H11S 109.6
O106 C116 H11S 109.6
C115 C116 H11T 109.6
O106 C116 H11T 109.6
H11S C116 H11T 108.1
O106 C117 C118 106.8(8)
O106 C117 H11U 110.4
C118 C117 H11U 110.4
O106 C117 H11V 110.4
C118 C117 H11V 110.4
H11U C117 H11V 108.6
N102 C118 C117 114.2(7)
N102 C118 H11W 108.7
C117 C118 H11W 108.7
N102 C118 H11$ 108.7
C117 C118 H11$ 108.7
H11W C118 H11$ 107.6
C213 N201 C207 109.2(11)
C213 N201 C201 110.0(15)
C207 N201 C201 109.2(14)
C213 N201 K101 112.1(9)
C207 N201 K101 108.6(6)
C201 N201 K101 107.7(8)
C218 N202 C206 115.8(11)
C218 N202 C212 111.4(13)
C206 N202 C212 104.8(13)
C218 N202 K101 109.1(6)
C206 N202 K101 112.1(6)
C212 N202 K101 102.8(7)
C203 O201 C202 121.0(13)
C203 O201 K101 120.6(7)
C202 O201 K101 116.8(13)
C204 O202 C205 120.0(9)
C204 O202 K101 116.4(8)
C205 O202 K101 118.0(6)
C208 O203 C209 116.2(9)
C208 O203 K101 115.8(7)
C209 O203 K101 119.0(6)
C210 O204 C211 104.9(12)
C210 O204 K101 117.6(9)
C211 O204 K101 117.4(8)
C214 O205 C215 118.6(11)
C214 O205 K101 124.0(11)
C215 O205 K101 111.5(10)
C217 O206 C216 116.8(7)
C217 O206 K101 123.6(5)
C216 O206 K101 116.3(6)
C202 C201 N201 126(2)
C202 C201 H20A 105.8
N201 C201 H20A 105.8
C202 C201 H20B 105.8
N201 C201 H20B 105.8
H20A C201 H20B 106.2
C201 C202 O201 117(2)
C201 C202 H20C 108.1
O201 C202 H20C 108.1
C201 C202 H20D 108.1
O201 C202 H20D 108.1
H20C C202 H20D 107.3
C204 C203 O201 114.6(9)
C204 C203 H20E 108.6
O201 C203 H20E 108.6
C204 C203 H20F 108.6
O201 C203 H20F 108.6
H20E C203 H20F 107.6
C203 C204 O202 120.6(13)
C203 C204 H20G 107.2
O202 C204 H20G 107.2
C203 C204 H20H 107.2
O202 C204 H20H 107.2
H20G C204 H20H 106.8
O202 C205 C206 114.3(8)
O202 C205 H20I 108.7
C206 C205 H20I 108.7
O202 C205 H20J 108.7
C206 C205 H20J 108.7
H20I C205 H20J 107.6
N202 C206 C205 113.3(9)
N202 C206 H20K 108.9
C205 C206 H20K 108.9
N202 C206 H20L 108.9
C205 C206 H20L 108.9
H20K C206 H20L 107.7
C208 C207 N201 117.4(11)
C208 C207 H20M 107.9
N201 C207 H20M 107.9
C208 C207 H20N 107.9
N201 C207 H20N 107.9
H20M C207 H20N 107.2
O203 C208 C207 116.9(12)
O203 C208 H20O 108.1
C207 C208 H20O 108.1
O203 C208 H20P 108.1
C207 C208 H20P 108.1
H20O C208 H20P 107.3
O203 C209 C210 110.9(10)
O203 C209 H20Q 109.5
C210 C209 H20Q 109.5
O203 C209 H20R 109.5
C210 C209 H20R 109.5
H20Q C209 H20R 108.0
O204 C210 C209 121.9(15)
O204 C210 H21A 106.8
C209 C210 H21A 106.8
O204 C210 H21B 106.8
C209 C210 H21B 106.8
H21A C210 H21B 106.7
O204 C211 C212 85.1(13)
O204 C211 H21C 114.5
C212 C211 H21C 114.5
O204 C211 H21D 114.5
C212 C211 H21D 114.5
H21C C211 H21D 111.6
N202 C212 C211 132.3(13)
N202 C212 H21E 104.2
C211 C212 H21E 104.2
N202 C212 H21F 104.2
C211 C212 H21F 104.2
H21E C212 H21F 105.5
N201 C213 C214 118.2(13)
N201 C213 H21G 107.8
C214 C213 H21G 107.8
N201 C213 H21H 107.8
C214 C213 H21H 107.8
H21G C213 H21H 107.1
O205 C214 C213 119.5(14)
O205 C214 H21I 107.4
C213 C214 H21I 107.4
O205 C214 H21J 107.4
C213 C214 H21J 107.4
H21I C214 H21J 107.0
C216 C215 O205 117.4(15)
C216 C215 H21K 108.0
O205 C215 H21K 108.0
C216 C215 H21L 108.0
O205 C215 H21L 108.0
H21K C215 H21L 107.2
C215 C216 O206 116.2(14)
C215 C216 H21M 108.2
O206 C216 H21M 108.2
C215 C216 H21N 108.2
O206 C216 H21N 108.2
H21M C216 H21N 107.4
O206 C217 C218 112.4(8)
O206 C217 H21O 109.1
C218 C217 H21O 109.1
O206 C217 H21P 109.1
C218 C217 H21P 109.1
H21O C217 H21P 107.9
N202 C218 C217 122.5(11)
N202 C218 H21Q 106.7
C217 C218 H21Q 106.7
N202 C218 H21R 106.7
C217 C218 H21R 106.7
H21Q C218 H21R 106.6
C1S O1S C4S 108.0(11)
O1S C1S C2S 99.7(11)
O1S C1S H1S1 111.8
C2S C1S H1S1 111.8
O1S C1S H1S2 111.8
C2S C1S H1S2 111.8
H1S1 C1S H1S2 109.6
C1S C2S C3S 103.7(11)
C1S C2S H2S1 111.0
C3S C2S H2S1 111.0
C1S C2S H2S2 111.0
C3S C2S H2S2 111.0
H2S1 C2S H2S2 109.0
C4S C3S C2S 102.2(10)
C4S C3S H3S1 111.3
C2S C3S H3S1 111.3
C4S C3S H3S2 111.3
C2S C3S H3S2 111.3
H3S1 C3S H3S2 109.2
C3S C4S O1S 107.1(10)
C3S C4S H4S1 110.3
O1S C4S H4S1 110.3
C3S C4S H4S2 110.3
O1S C4S H4S2 110.3
H4S1 C4S H4S2 108.6

loop_
_geom_bond_atom_site_label_1
_geom_bond_atom_site_label_2
_geom_bond_distance
Zn1 C29 2.005(2)
Zn1 C55 2.012(2)
Zn1 C3 2.034(2)
N1 C1 1.347(3)
N1 C2 1.394(3)
N1 C4 1.444(3)
N2 C1 1.356(3)
N2 C3 1.417(3)
N2 C16 1.435(3)
B1 C1 1.654(4)
B1 H1A 0.9800
B1 H1B 0.9800
B1 H1C 0.9800
B1 H1D 0.9800
B1 H1E 0.9800
B1 H1F 0.9800
C2 C3 1.357(3)
C2 H2 0.9500
C4 C9 1.390(4)
C4 C5 1.392(4)
C5 C6 1.395(4)
C5 C10 1.511(4)
C6 C7 1.375(5)
C6 H6 0.9500
C7 C8 1.362(6)
C7 H7 0.9500
C8 C9 1.405(5)
C8 H8 0.9500
C9 C13 1.518(5)
C10 C12 1.479(6)
C10 C11 1.552(4)
C10 H10 1.0000
C11 H11A 0.9800
C11 H11B 0.9800
C11 H11C 0.9800
C11 H11D 0.9800
C11 H11E 0.9800
C11 H11F 0.9800
C12 H12A 0.9800
C12 H12B 0.9800
C12 H12C 0.9800
C12 H12D 0.9800
C12 H12E 0.9800
C12 H12F 0.9800
C13 C15 1.525(7)
C13 C14 1.532(7)
C13 H13 1.0000
C14 H14A 0.9800
C14 H14B 0.9800
C14 H14C 0.9800
C14 H14D 0.9800
C14 H14E 0.9800
C14 H14F 0.9800
C15 H15A 0.9800
C15 H15B 0.9800
C15 H15C 0.9800
C15 H15D 0.9800
C15 H15E 0.9800
C15 H15F 0.9800
C16 C21 1.398(3)
C16 C17 1.401(3)
C17 C18 1.394(3)
C17 C22 1.523(3)
C18 C19 1.382(4)
C18 H18 0.9500
C19 C20 1.381(4)
C19 H19 0.9500
C20 C21 1.394(4)
C20 H20 0.9500
C21 C25 1.522(3)
C22 C23 1.518(4)
C22 C24 1.526(4)
C22 H22 1.0000
C23 H23A 0.9800
C23 H23B 0.9800
C23 H23C 0.9800
C23 H23D 0.9800
C23 H23E 0.9800
C23 H23F 0.9800
C24 H24A 0.9800
C24 H24B 0.9800
C24 H24C 0.9800
C24 H24D 0.9800
C24 H24E 0.9800
C24 H24F 0.9800
C25 C27 1.516(4)
C25 C26 1.530(4)
C25 H25 1.0000
C26 H26A 0.9800
C26 H26B 0.9800
C26 H26C 0.9800
C26 H26D 0.9800
C26 H26E 0.9800
C26 H26F 0.9800
C27 H27A 0.9800
C27 H27B 0.9800
C27 H27C 0.9800
C27 H27D 0.9800
C27 H27E 0.9800
C27 H27F 0.9800
N3 C28 1.351(3)
N3 C29 1.417(3)
N3 C31 1.444(2)
N4 C28 1.355(3)
N4 C30 1.391(3)
N4 C43 1.435(3)
B2 C28 1.600(4)
B2 H2A 0.9800
B2 H2B 0.9800
B2 H2C 0.9800
B2 H2D 0.9800
B2 H2E 0.9800
B2 H2F 0.9800
C29 C30 1.354(3)
C30 H30 0.9500
C31 C36 1.398(3)
C31 C32 1.398(3)
C32 C33 1.400(3)
C32 C37 1.519(4)
C33 C34 1.361(5)
C33 H33 0.9500
C34 C35 1.375(5)
C34 H34 0.9500
C35 C36 1.402(3)
C35 H35 0.9500
C36 C40 1.511(4)
C37 C38 1.521(4)
C37 C39 1.523(5)
C37 H37 1.0000
C38 H38A 0.9800
C38 H38B 0.9800
C38 H38C 0.9800
C38 H38D 0.9800
C38 H38E 0.9800
C38 H38F 0.9800
C39 H39A 0.9800
C39 H39B 0.9800
C39 H39C 0.9800
C39 H39D 0.9800
C39 H39E 0.9800
C39 H39F 0.9800
C40 C41 1.522(4)
C40 C42 1.530(4)
C40 H40 1.0000
C41 H41A 0.9800
C41 H41B 0.9800
C41 H41C 0.9800
C41 H41D 0.9800
C41 H41E 0.9800
C41 H41F 0.9800
C42 H42A 0.9800
C42 H42B 0.9800
C42 H42C 0.9800
C42 H42D 0.9800
C42 H42E 0.9800
C42 H42F 0.9800
C43 C44 1.397(3)
C43 C48 1.398(3)
C44 C45 1.399(3)
C44 C49 1.513(3)
C45 C46 1.371(4)
C45 H45 0.9500
C46 C47 1.381(4)
C46 H46 0.9500
C47 C48 1.397(3)
C47 H47 0.9500
C48 C52 1.516(3)
C49 C51 1.502(5)
C49 C50 1.502(5)
C49 H49 1.0000
C50 H50A 0.9800
C50 H50B 0.9800
C50 H50C 0.9800
C50 H50D 0.9800
C50 H50E 0.9800
C50 H50F 0.9800
C51 H51A 0.9800
C51 H51B 0.9800
C51 H51C 0.9800
C51 H51D 0.9800
C51 H51E 0.9800
C51 H51F 0.9800
C52 C53 1.506(5)
C52 C54 1.524(4)
C52 H52 1.0000
C53 H53A 0.9800
C53 H53B 0.9800
C53 H53C 0.9800
C53 H53D 0.9800
C53 H53E 0.9800
C53 H53F 0.9800
C54 H54A 0.9800
C54 H54B 0.9800
C54 H54C 0.9800
C54 H54D 0.9800
C54 H54E 0.9800
C54 H54F 0.9800
C55 C60 1.402(4)
C55 C56 1.408(3)
C56 C57 1.403(4)
C56 C61 1.504(4)
C57 C58 1.371(5)
C57 H57 0.9500
C58 C59 1.389(5)
C58 C62 1.529(4)
C59 C60 1.398(4)
C59 H59 0.9500
C60 C63 1.517(4)
C61 H61A 0.9800
C61 H61B 0.9800
C61 H61C 0.9800
C61 H61D 0.9800
C61 H61E 0.9800
C61 H61F 0.9800
C62 H62A 0.9800
C62 H62B 0.9800
C62 H62C 0.9800
C62 H62D 0.9800
C62 H62E 0.9800
C62 H62F 0.9800
C63 H63A 0.9800
C63 H63B 0.9800
C63 H63C 0.9800
C63 H63D 0.9800
C63 H63E 0.9800
C63 H63F 0.9800
K101 O101 2.671(6)
K101 O102 2.691(5)
K101 O206 2.743(5)
K101 O204 2.767(10)
K101 O205 2.791(6)
K101 O203 2.791(8)
K101 O105 2.863(7)
K101 O104 2.872(10)
K101 O202 2.873(6)
K101 O106 2.878(6)
K101 O103 2.883(11)
K101 O201 2.920(8)
N101 C107 1.441(12)
N101 C113 1.443(13)
N101 C101 1.48(2)
N102 C118 1.422(13)
N102 C106 1.480(13)
N102 C112 1.491(15)
O101 C103 1.380(14)
O101 C102 1.418(13)
O102 C105 1.351(10)
O102 C104 1.412(13)
O103 C108 1.374(13)
O103 C109 1.407(11)
O104 C110 1.313(12)
O104 C111 1.587(13)
O105 C114 1.295(17)
O105 C115 1.501(13)
O106 C116 1.393(18)
O106 C117 1.442(11)
C101 C102 1.32(3)
C101 H10A 0.9900
C101 H10B 0.9900
C102 H10C 0.9900
C102 H10D 0.9900
C103 C104 1.37(2)
C103 H10E 0.9900
C103 H10F 0.9900
C104 H10G 0.9900
C104 H10H 0.9900
C105 C106 1.562(16)
C105 H10I 0.9900
C105 H10J 0.9900
C107 C108 1.455(12)
C107 H10K 0.9900
C107 H10L 0.9900
C108 H10M 0.9900
C108 H10N 0.9900
C109 C110 1.534(19)
C109 H10O 0.9900
C109 H10P 0.9900
C110 H11G 0.9900
C110 H11H 0.9900
C111 C112 1.61(2)
C111 H11I 0.9900
C111 H11J 0.9900
C112 H11K 0.9900
C112 H11L 0.9900
C113 C114 1.59(3)
C113 H11M 0.9900
C113 H11N 0.9900
C114 H11O 0.9900
C114 H11P 0.9900
C115 C116 1.36(3)
C115 H11Q 0.9900
C115 H11R 0.9900
C116 H11S 0.9900
C116 H11T 0.9900
C117 C118 1.484(15)
C117 H11U 0.9900
C117 H11V 0.9900
C118 H11W 0.9900
C118 H11$ 0.9900
N201 C213 1.430(19)
N201 C207 1.458(11)
N201 C201 1.494(19)
N202 C218 1.398(13)
N202 C206 1.427(13)
N202 C212 1.535(15)
O201 C203 1.380(13)
O201 C202 1.41(2)
O202 C204 1.389(14)
O202 C205 1.418(12)
O203 C208 1.368(13)
O203 C209 1.404(10)
O204 C210 1.347(12)
O204 C211 1.615(14)
O205 C214 1.255(17)
O205 C215 1.49(2)
O206 C217 1.393(11)
O206 C216 1.394(11)
C201 C202 1.30(3)
C201 H20A 0.9900
C201 H20B 0.9900
C202 H20C 0.9900
C202 H20D 0.9900
C203 C204 1.33(2)
C203 H20E 0.9900
C203 H20F 0.9900
C204 H20G 0.9900
C204 H20H 0.9900
C205 C206 1.528(16)
C205 H20I 0.9900
C205 H20J 0.9900
C206 H20K 0.9900
C206 H20L 0.9900
C207 C208 1.427(15)
C207 H20M 0.9900
C207 H20N 0.9900
C208 H20O 0.9900
C208 H20P 0.9900
C209 C210 1.508(18)
C209 H20Q 0.9900
C209 H20R 0.9900
C210 H21A 0.9900
C210 H21B 0.9900
C211 C212 1.70(2)
C211 H21C 0.9900
C211 H21D 0.9900
C212 H21E 0.9900
C212 H21F 0.9900
C213 C214 1.55(2)
C213 H21G 0.9900
C213 H21H 0.9900
C214 H21I 0.9900
C214 H21J 0.9900
C215 C216 1.33(3)
C215 H21K 0.9900
C215 H21L 0.9900
C216 H21M 0.9900
C216 H21N 0.9900
C217 C218 1.428(18)
C217 H21O 0.9900
C217 H21P 0.9900
C218 H21Q 0.9900
C218 H21R 0.9900
O1S C1S 1.512(17)
O1S C4S 1.541(16)
C1S C2S 1.526(16)
C1S H1S1 0.9900
C1S H1S2 0.9900
C2S C3S 1.581(16)
C2S H2S1 0.9900
C2S H2S2 0.9900
C3S C4S 1.468(15)
C3S H3S1 0.9900
C3S H3S2 0.9900
C4S H4S1 0.9900
C4S H4S2 0.9900
